data_7006404
loop_
_publ_author_name
'Sa\~nudo, E Carolina'
'Smith, Andrew A.'
'Mason, Pamela V.'
'Helliwell, Madeleine'
'Arom\'i, Guillem'
'Winpenny, Richard E. P.'

_publ_section_title
;
 Polynuclear vanadium complexes from thermal decomposition of
 [V3O(O2CPh)6(H2O)3]Cl.
;
_journal_issue 16
_journal_name_full 'Dalton transactions (Cambridge, England : 2003)'
_journal_page_first 1981
_journal_page_last 1987
_journal_paper_doi 10.1039/b510105k
_journal_year 2006
_chemical_formula_sum 'C64 H85 O30.25 V6'
_chemical_formula_weight 1643.96
_chemical_name_systematic
;
?
;
_space_group_IT_number 15
_symmetry_cell_setting monoclinic
_symmetry_space_group_name_Hall '-C 2yc'
_symmetry_space_group_name_H-M 'C 1 2/c 1'
_atom_sites_solution_hydrogens geom
_atom_sites_solution_primary direct
_atom_sites_solution_secondary difmap
_audit_creation_method SHELXL-97
_cell_angle_alpha 90.00
_cell_angle_beta 105.41(3)
_cell_angle_gamma 90.00
_cell_formula_units_Z 8
_cell_length_a 22.953(5)
_cell_length_b 16.460(3)
_cell_length_c 42.240(8)
_cell_measurement_reflns_used 7207
_cell_measurement_temperature 150(2)
_cell_measurement_theta_max 28.76
_cell_measurement_theta_min 2.95
_cell_volume 15385(6)
_computing_cell_refinement 'Bruker SAINT'
_computing_data_collection 'Bruker APEX2'
_computing_data_reduction 'Bruker SAINT'
_computing_molecular_graphics 'Bruker SHELXTL'
_computing_publication_material 'Bruker SHELXTL and local programs'
_computing_structure_refinement 'Bruker SHELXTL'
_computing_structure_solution 'Bruker SHELXTL'
_diffrn_ambient_temperature 150(2)
_diffrn_measured_fraction_theta_full 0.985
_diffrn_measured_fraction_theta_max 0.985
_diffrn_measurement_device_type 'Bruker SMART APEXII CCD diffractometer'
_diffrn_measurement_method '\w rotation with narrow frames'
_diffrn_radiation_monochromator 'silicon 111'
_diffrn_radiation_source 'Daresbury SRS station 9.8'
_diffrn_radiation_type synchrotron
_diffrn_radiation_wavelength 0.6894
_diffrn_reflns_av_R_equivalents 0.0375
_diffrn_reflns_av_sigmaI/netI 0.0395
_diffrn_reflns_limit_h_max 32
_diffrn_reflns_limit_h_min -32
_diffrn_reflns_limit_k_max 23
_diffrn_reflns_limit_k_min -23
_diffrn_reflns_limit_l_max 60
_diffrn_reflns_limit_l_min -58
_diffrn_reflns_number 76360
_diffrn_reflns_theta_full 30.54
_diffrn_reflns_theta_max 30.54
_diffrn_reflns_theta_min 1.69
_diffrn_standards_number 0
_exptl_absorpt_coefficient_mu 0.779
_exptl_absorpt_correction_T_max 0.92
_exptl_absorpt_correction_T_min 0.84
_exptl_absorpt_correction_type multi-scan
_exptl_crystal_colour brown
_exptl_crystal_density_diffrn 1.409
_exptl_crystal_density_method 'not measured'
_exptl_crystal_description block
_exptl_crystal_F_000 6792
_exptl_crystal_size_max 0.150
_exptl_crystal_size_mid 0.125
_exptl_crystal_size_min 0.050
_refine_diff_density_max 1.279
_refine_diff_density_min -0.896
_refine_diff_density_rms 0.083
_refine_ls_extinction_method none
_refine_ls_goodness_of_fit_ref 1.038
_refine_ls_hydrogen_treatment constr
_refine_ls_matrix_type full
_refine_ls_number_parameters 981
_refine_ls_number_reflns 23207
_refine_ls_number_restraints 174
_refine_ls_restrained_S_all 1.047
_refine_ls_R_factor_all 0.0863
_refine_ls_R_factor_gt 0.0666
_refine_ls_shift/su_max 0.002
_refine_ls_shift/su_mean 0.000
_refine_ls_structure_factor_coef Fsqd
_refine_ls_weighting_details 'calc w=1/[\s^2^(Fo^2^)+(0.1036P)^2^+31.0630P] where P=(Fo^2^+2Fc^2^)/3'
_refine_ls_weighting_scheme calc
_refine_ls_wR_factor_gt 0.1891
_refine_ls_wR_factor_ref 0.2029
_reflns_number_gt 17424
_reflns_number_total 23207
_reflns_threshold_expression >2sigma(I)
_cod_data_source_file b510105k.txt
_cod_data_source_block cs2116
_cod_depositor_comments
;
The following automatic conversions were performed:
'_symmetry_cell_setting' value 'Monoclinic' changed to 'monoclinic'
according to '/home/saulius/struct/CIF-dictionaries/cif_core.dic'
dictionary named 'cif_core.dic' version 2.4.1 from 2010-06-29.

Automatic conversion script
Id: cif_fix_enum 1527 2010-12-29 10:47:43Z saulius 
;
_cod_original_cell_volume 15384(5)
_cod_original_sg_symbol_H-M C2/c
_cod_database_code 7006404

loop_
_symmetry_equiv_pos_as_xyz
'x, y, z'
'-x, y, -z+1/2'
'x+1/2, y+1/2, z'
'-x+1/2, y+1/2, -z+1/2'
'-x, -y, -z'
'x, -y, z-1/2'
'-x+1/2, -y+1/2, -z'
'x+1/2, -y+1/2, z-1/2'

loop_
_atom_site_label
_atom_site_type_symbol
_atom_site_fract_x
_atom_site_fract_y
_atom_site_fract_z
_atom_site_U_iso_or_equiv
_atom_site_adp_type
_atom_site_occupancy
_atom_site_symmetry_multiplicity
_atom_site_calc_flag
_atom_site_refinement_flags
_atom_site_disorder_assembly
_atom_site_disorder_group
V1 V 0.29791(2) 0.55465(3) 0.070679(12) 0.03655(11) Uani 1 1 d . A .
V2 V 0.42825(2) 0.49805(3) 0.083805(12) 0.03479(11) Uani 1 1 d . A .
V3 V 0.42978(2) 0.31882(3) 0.128330(12) 0.03520(11) Uani 1 1 d . A .
V4 V 0.33651(2) 0.21978(3) 0.151821(13) 0.04180(13) Uani 1 1 d . A .
V5 V 0.20335(2) 0.33383(3) 0.126952(13) 0.04163(13) Uani 1 1 d . A .
V6 V 0.16419(2) 0.49206(3) 0.089132(14) 0.04275(13) Uani 1 1 d . A .
O1 O 0.26060(9) 0.49172(12) 0.08693(5) 0.0382(4) Uani 1 1 d . . .
O2 O 0.45529(10) 0.57044(13) 0.06629(6) 0.0434(5) Uani 1 1 d . . .
O3 O 0.39527(9) 0.39657(12) 0.10906(5) 0.0354(4) Uani 1 1 d . . .
O4 O 0.37708(11) 0.14389(16) 0.16953(7) 0.0548(6) Uani 1 1 d . . .
O5 O 0.27409(10) 0.31981(13) 0.12981(5) 0.0395(4) Uani 1 1 d . . .
O6 O 0.09479(11) 0.50040(16) 0.08907(7) 0.0572(6) Uani 1 1 d . . .
O7 O 0.37571(9) 0.56140(12) 0.10450(5) 0.0376(4) Uani 1 1 d . . .
O8 O 0.34933(9) 0.48623(12) 0.05126(5) 0.0351(4) Uani 1 1 d . . .
O9 O 0.36952(10) 0.23188(12) 0.11397(5) 0.0415(5) Uani 1 1 d . . .
O10 O 0.39490(10) 0.30879(14) 0.16597(5) 0.0414(4) Uani 1 1 d . . .
O11 O 0.17051(10) 0.37446(13) 0.08228(5) 0.0447(5) Uani 1 1 d . . .
O12 O 0.19830(10) 0.45163(14) 0.13424(6) 0.0446(5) Uani 1 1 d . . .
O13 O 0.34326(12) 0.65002(14) 0.04695(7) 0.0540(6) Uani 1 1 d D . .
O14 O 0.48650(14) 0.21445(16) 0.15373(7) 0.0604(7) Uani 1 1 d D . .
O15 O 0.26770(10) 0.65531(13) 0.08782(6) 0.0446(5) Uani 1 1 d . . .
O16 O 0.18526(11) 0.60932(14) 0.10140(7) 0.0500(5) Uani 1 1 d . . .
O17 O 0.23366(10) 0.56304(13) 0.02778(6) 0.0432(5) Uani 1 1 d . . .
O18 O 0.15145(10) 0.51503(14) 0.04078(6) 0.0466(5) Uani 1 1 d . . .
O19 O 0.49656(10) 0.49429(12) 0.12485(5) 0.0412(5) Uani 1 1 d . . .
O20 O 0.50222(9) 0.38103(13) 0.15479(5) 0.0401(4) Uani 1 1 d . . .
O21 O 0.46280(9) 0.40479(12) 0.06388(5) 0.0378(4) Uani 1 1 d . . .
O22 O 0.47293(10) 0.29130(12) 0.09424(5) 0.0387(4) Uani 1 1 d . . .
O23 O 0.26670(11) 0.15272(14) 0.12553(6) 0.0460(5) Uani 1 1 d . . .
O24 O 0.17874(10) 0.21989(14) 0.11229(6) 0.0456(5) Uani 1 1 d . . .
O25 O 0.29769(12) 0.23838(17) 0.18897(6) 0.0522(6) Uani 1 1 d . . .
O26 O 0.20970(12) 0.30501(16) 0.17409(6) 0.0506(5) Uani 1 1 d . . .
O27 O 0.10625(12) 0.3381(2) 0.12850(8) 0.0723(9) Uani 1 1 d D . .
C1 C 0.3329(2) 0.7272(2) 0.03284(12) 0.0699(12) Uani 1 1 d D A .
H1A H 0.3671 0.7620 0.0426 0.084 Uiso 1 1 calc R . .
H1B H 0.2974 0.7505 0.0376 0.084 Uiso 1 1 calc R . .
C2 C 0.3240(2) 0.7249(3) -0.00351(12) 0.0767(13) Uani 1 1 d D . .
H2A H 0.3605 0.7067 -0.0083 0.115 Uiso 1 1 calc R A .
H2B H 0.3140 0.7784 -0.0124 0.115 Uiso 1 1 calc R . .
H2C H 0.2916 0.6882 -0.0132 0.115 Uiso 1 1 calc R . .
C4 C 0.0122(3) 0.2670(5) 0.1031(2) 0.144(4) Uani 1 1 d D . .
H4A H -0.0191 0.2348 0.1081 0.216 Uiso 1 1 calc R B .
H4B H 0.0238 0.2431 0.0850 0.216 Uiso 1 1 calc R . .
H4C H -0.0026 0.3211 0.0974 0.216 Uiso 1 1 calc R . .
C7 C 0.34515(16) 0.4759(2) 0.01689(7) 0.0437(6) Uani 1 1 d . A .
H7A H 0.3852 0.4800 0.0134 0.052 Uiso 1 1 calc R . .
H7B H 0.3204 0.5189 0.0045 0.052 Uiso 1 1 calc R . .
C8 C 0.3184(2) 0.3960(3) 0.00472(10) 0.0689(12) Uani 1 1 d . . .
H8A H 0.3416 0.3534 0.0177 0.103 Uiso 1 1 calc R A .
H8B H 0.3188 0.3894 -0.0178 0.103 Uiso 1 1 calc R . .
H8C H 0.2775 0.3937 0.0064 0.103 Uiso 1 1 calc R . .
C9 C 0.3797(4) 0.5757(7) 0.13863(19) 0.066(2) Uani 0.50 1 d P A 3
H9A H 0.3975 0.5291 0.1517 0.079 Uiso 0.50 1 calc PR A 3
H9B H 0.3397 0.5846 0.1416 0.079 Uiso 0.50 1 calc PR A 3
C10 C 0.4187(6) 0.6501(12) 0.1493(5) 0.148(8) Uani 0.50 1 d P A 3
H10A H 0.4276 0.6747 0.1305 0.222 Uiso 0.50 1 calc PR A 3
H10B H 0.4557 0.6345 0.1648 0.222 Uiso 0.50 1 calc PR A 3
H10C H 0.3976 0.6884 0.1594 0.222 Uiso 0.50 1 calc PR A 3
C15 C 0.3741(2) 0.1641(2) 0.09307(10) 0.0591(9) Uani 1 1 d . B 5
H15A H 0.3612 0.1148 0.1019 0.071 Uiso 1 1 calc R B 5
H15B H 0.4159 0.1571 0.0928 0.071 Uiso 1 1 calc R B 5
C16 C 0.3364(2) 0.1771(3) 0.05920(10) 0.0711(12) Uani 1 1 d . B 5
H16A H 0.3400 0.1311 0.0459 0.107 Uiso 1 1 calc R B 5
H16B H 0.3497 0.2251 0.0503 0.107 Uiso 1 1 calc R B 5
H16C H 0.2949 0.1835 0.0594 0.107 Uiso 1 1 calc R B 5
C17 C 0.3965(4) 0.3712(6) 0.1896(2) 0.075(3) Uani 0.638(13) 1 d PU B 1
H17A H 0.3559 0.3849 0.1905 0.090 Uiso 0.638(13) 1 calc PR B 1
H17B H 0.4156 0.4196 0.1839 0.090 Uiso 0.638(13) 1 calc PR B 1
C18 C 0.4331(7) 0.3378(14) 0.2226(3) 0.173(8) Uani 0.638(13) 1 d PU B 1
H18A H 0.4316 0.2795 0.2221 0.260 Uiso 0.638(13) 1 calc PR B 1
H18B H 0.4163 0.3574 0.2397 0.260 Uiso 0.638(13) 1 calc PR B 1
H18C H 0.4743 0.3554 0.2267 0.260 Uiso 0.638(13) 1 calc PR B 1
C19 C 0.22366(15) 0.66287(19) 0.10017(8) 0.0446(7) Uani 1 1 d . A .
C20 C 0.21709(17) 0.74314(19) 0.11559(8) 0.0482(7) Uani 1 1 d . . .
C21 C 0.26596(18) 0.7954(2) 0.12470(9) 0.0511(8) Uani 1 1 d . A .
H21 H 0.3022 0.7828 0.1199 0.061 Uiso 1 1 calc R . .
C22 C 0.2600(2) 0.8677(2) 0.14119(10) 0.0644(11) Uani 1 1 d . . .
H22 H 0.2929 0.9024 0.1482 0.077 Uiso 1 1 calc R A .
C23 C 0.2056(3) 0.8870(2) 0.14703(11) 0.0739(13) Uani 1 1 d . A .
H23 H 0.2016 0.9352 0.1578 0.089 Uiso 1 1 calc R . .
C24 C 0.1566(2) 0.8354(3) 0.13695(12) 0.0721(12) Uani 1 1 d . . .
H24 H 0.1195 0.8496 0.1404 0.087 Uiso 1 1 calc R A .
C25 C 0.1626(2) 0.7629(2) 0.12181(11) 0.0619(10) Uani 1 1 d . A .
H25 H 0.1301 0.7273 0.1158 0.074 Uiso 1 1 calc R . .
C26 C 0.17947(14) 0.53816(18) 0.02077(8) 0.0421(7) Uani 1 1 d . A .
C27 C 0.14587(14) 0.53628(18) -0.01495(8) 0.0444(7) Uani 1 1 d . . .
C28 C 0.17344(17) 0.5626(2) -0.03847(9) 0.0524(8) Uani 1 1 d . A .
H28 H 0.2132 0.5808 -0.0322 0.063 Uiso 1 1 calc R . .
C29 C 0.1419(2) 0.5619(2) -0.07137(10) 0.0605(10) Uani 1 1 d . . .
H29 H 0.1603 0.5798 -0.0872 0.073 Uiso 1 1 calc R A .
C30 C 0.08259(19) 0.5343(2) -0.08053(10) 0.0610(10) Uani 1 1 d . A .
H30 H 0.0612 0.5344 -0.1026 0.073 Uiso 1 1 calc R . .
C31 C 0.05515(17) 0.5068(2) -0.05735(11) 0.0590(10) Uani 1 1 d . . .
H31 H 0.0156 0.4878 -0.0638 0.071 Uiso 1 1 calc R A .
C32 C 0.08647(15) 0.5074(2) -0.02434(10) 0.0507(8) Uani 1 1 d . A .
H32 H 0.0681 0.4887 -0.0086 0.061 Uiso 1 1 calc R . .
C33 C 0.52020(13) 0.45077(18) 0.14910(7) 0.0378(6) Uani 1 1 d . A .
C34 C 0.57471(14) 0.4844(2) 0.17307(8) 0.0441(7) Uani 1 1 d . . .
C35 C 0.60252(19) 0.4419(3) 0.20120(9) 0.0613(10) Uani 1 1 d . A .
H35 H 0.5874 0.3919 0.2055 0.074 Uiso 1 1 calc R . .
C36 C 0.6539(2) 0.4752(4) 0.22329(11) 0.0841(16) Uani 1 1 d . . .
H36 H 0.6728 0.4471 0.2424 0.101 Uiso 1 1 calc R A .
C37 C 0.6761(2) 0.5475(4) 0.21698(11) 0.0869(17) Uani 1 1 d . A .
H37 H 0.7096 0.5695 0.2320 0.104 Uiso 1 1 calc R . .
C38 C 0.6495(2) 0.5894(3) 0.18833(12) 0.0783(14) Uani 1 1 d . . .
H38 H 0.6656 0.6386 0.1839 0.094 Uiso 1 1 calc R A .
C39 C 0.59872(18) 0.5575(2) 0.16633(10) 0.0570(9) Uani 1 1 d . A .
H39 H 0.5808 0.5852 0.1470 0.068 Uiso 1 1 calc R . .
C40 C 0.47618(12) 0.33128(16) 0.06922(7) 0.0345(5) Uani 1 1 d . A .
C41 C 0.49643(13) 0.28697(17) 0.04330(7) 0.0371(6) Uani 1 1 d . . .
C42 C 0.51739(14) 0.20707(19) 0.04867(8) 0.0433(6) Uani 1 1 d . A .
H42 H 0.5194 0.1817 0.0686 0.052 Uiso 1 1 calc R . .
C43 C 0.53519(17) 0.1657(2) 0.02417(9) 0.0515(8) Uani 1 1 d . . .
H43 H 0.5501 0.1130 0.0279 0.062 Uiso 1 1 calc R A .
C44 C 0.53068(19) 0.2030(2) -0.00577(10) 0.0568(9) Uani 1 1 d . A .
H44 H 0.5415 0.1747 -0.0224 0.068 Uiso 1 1 calc R . .
C45 C 0.5101(2) 0.2823(2) -0.01110(9) 0.0566(9) Uani 1 1 d . . .
H45 H 0.5076 0.3073 -0.0312 0.068 Uiso 1 1 calc R A .
C46 C 0.49333(16) 0.3242(2) 0.01344(8) 0.0451(7) Uani 1 1 d . A .
H46 H 0.4799 0.3775 0.0099 0.054 Uiso 1 1 calc R . .
C47 C 0.25116(17) 0.2684(2) 0.19455(8) 0.0483(8) Uani 1 1 d . B .
C48 C 0.2448(2) 0.2591(2) 0.22859(9) 0.0596(10) Uani 1 1 d . . .
C49 C 0.1912(3) 0.2801(3) 0.23505(13) 0.0866(17) Uani 1 1 d . B .
H49 H 0.1595 0.3022 0.2189 0.104 Uiso 1 1 calc R . .
C50 C 0.1860(4) 0.2665(4) 0.26786(18) 0.118(3) Uani 1 1 d . . .
H50 H 0.1500 0.2799 0.2728 0.141 Uiso 1 1 calc R B .
C51 C 0.2309(5) 0.2357(4) 0.29126(16) 0.129(3) Uani 1 1 d . B .
H51 H 0.2263 0.2279 0.3123 0.155 Uiso 1 1 calc R . .
C52 C 0.2833(4) 0.2155(4) 0.28436(12) 0.110(3) Uani 1 1 d . . .
H52 H 0.3148 0.1940 0.3008 0.132 Uiso 1 1 calc R B .
C53 C 0.2908(3) 0.2264(3) 0.25296(10) 0.0776(14) Uani 1 1 d . B .
H53 H 0.3269 0.2116 0.2485 0.093 Uiso 1 1 calc R . .
C54 C 0.21108(15) 0.15842(19) 0.11152(7) 0.0408(6) Uani 1 1 d . B .
C55 C 0.18107(14) 0.08747(19) 0.09225(7) 0.0403(6) Uani 1 1 d . . .
C56 C 0.11852(15) 0.0850(2) 0.07943(9) 0.0486(7) Uani 1 1 d . B .
H56 H 0.0951 0.1286 0.0827 0.058 Uiso 1 1 calc R . .
C57 C 0.09117(17) 0.0183(2) 0.06187(9) 0.0534(8) Uani 1 1 d . . .
H57 H 0.0494 0.0168 0.0536 0.064 Uiso 1 1 calc R B .
C58 C 0.12566(17) -0.0460(2) 0.05668(9) 0.0519(8) Uani 1 1 d . B .
H58 H 0.1072 -0.0912 0.0450 0.062 Uiso 1 1 calc R . .
C59 C 0.18769(18) -0.0435(2) 0.06885(10) 0.0555(9) Uani 1 1 d . . .
H59 H 0.2109 -0.0868 0.0650 0.067 Uiso 1 1 calc R B .
C60 C 0.21555(16) 0.0227(2) 0.08665(9) 0.0494(7) Uani 1 1 d . B .
H60 H 0.2574 0.0238 0.0948 0.059 Uiso 1 1 calc R . .
C9A C 0.3979(3) 0.6242(5) 0.12754(19) 0.0492(15) Uani 0.50 1 d P A 4
H9A1 H 0.3847 0.6761 0.1172 0.059 Uiso 0.50 1 calc PR A 4
H9A2 H 0.4417 0.6233 0.1334 0.059 Uiso 0.50 1 calc PR A 4
C10A C 0.3784(6) 0.6178(7) 0.1569(2) 0.081(3) Uani 0.50 1 d P A 4
H10D H 0.3815 0.6699 0.1674 0.121 Uiso 0.50 1 calc PR A 4
H10E H 0.4035 0.5794 0.1715 0.121 Uiso 0.50 1 calc PR A 4
H10F H 0.3372 0.5997 0.1515 0.121 Uiso 0.50 1 calc PR A 4
C11 C 0.1890(4) 0.3377(5) 0.05434(19) 0.0561(17) Uani 0.50 1 d PDU C 1
H11A H 0.2094 0.3782 0.0445 0.067 Uiso 0.50 1 calc PR C 1
H11B H 0.2171 0.2936 0.0623 0.067 Uiso 0.50 1 calc PR C 1
C12 C 0.1378(7) 0.3076(10) 0.0302(3) 0.088(4) Uani 0.50 1 d PDU C 1
H12A H 0.1171 0.2683 0.0401 0.132 Uiso 0.50 1 calc PR C 1
H12B H 0.1508 0.2824 0.0128 0.132 Uiso 0.50 1 calc PR C 1
H12C H 0.1109 0.3517 0.0216 0.132 Uiso 0.50 1 calc PR C 1
C11A C 0.1349(4) 0.3316(5) 0.05447(19) 0.068(2) Uani 0.50 1 d PDU C 2
H11C H 0.1026 0.3657 0.0418 0.081 Uiso 0.50 1 calc PR C 2
H11D H 0.1174 0.2831 0.0613 0.081 Uiso 0.50 1 calc PR C 2
C12A C 0.1769(11) 0.3103(13) 0.0353(5) 0.163(9) Uani 0.50 1 d PDU C 2
H12D H 0.1557 0.2813 0.0159 0.245 Uiso 0.50 1 calc PR C 2
H12E H 0.2085 0.2767 0.0482 0.245 Uiso 0.50 1 calc PR C 2
H12F H 0.1941 0.3590 0.0290 0.245 Uiso 0.50 1 calc PR C 2
C17A C 0.4236(6) 0.3247(9) 0.1994(2) 0.061(4) Uani 0.362(13) 1 d PDU B 2
H17C H 0.4658 0.3093 0.2037 0.073 Uiso 0.362(13) 1 calc PR B 2
H17D H 0.4054 0.2902 0.2128 0.073 Uiso 0.362(13) 1 calc PR B 2
C18A C 0.4206(7) 0.4076(10) 0.2097(3) 0.083(5) Uani 0.362(13) 1 d PDU B 2
H18D H 0.4464 0.4408 0.2005 0.124 Uiso 0.362(13) 1 calc PR B 2
H18E H 0.4337 0.4105 0.2332 0.124 Uiso 0.362(13) 1 calc PR B 2
H18F H 0.3798 0.4268 0.2023 0.124 Uiso 0.362(13) 1 calc PR B 2
C5 C 0.5296(8) 0.1655(8) 0.1487(5) 0.150(7) Uani 0.50 1 d PDU B 1
H5A H 0.5598 0.1679 0.1697 0.180 Uiso 0.50 1 calc PR B 1
H5B H 0.5463 0.1978 0.1340 0.180 Uiso 0.50 1 calc PR B 1
C6 C 0.5374(5) 0.0839(7) 0.1380(4) 0.102(4) Uani 0.50 1 d PDU B 1
H6A H 0.5790 0.0756 0.1383 0.153 Uiso 0.50 1 calc PR B 1
H6B H 0.5125 0.0762 0.1160 0.153 Uiso 0.50 1 calc PR B 1
H6C H 0.5260 0.0457 0.1524 0.153 Uiso 0.50 1 calc PR B 1
C5A C 0.5374(8) 0.2088(11) 0.1796(6) 0.221(12) Uani 0.50 1 d PDU B 2
H5A1 H 0.5302 0.2322 0.1993 0.265 Uiso 0.50 1 calc PR B 2
H5A2 H 0.5711 0.2370 0.1747 0.265 Uiso 0.50 1 calc PR B 2
C6A C 0.5499(9) 0.1212(13) 0.1840(9) 0.298(16) Uani 0.50 1 d PDU B 2
H6A1 H 0.5821 0.1125 0.2034 0.446 Uiso 0.50 1 calc PR B 2
H6A2 H 0.5615 0.1005 0.1653 0.446 Uiso 0.50 1 calc PR B 2
H6A3 H 0.5143 0.0935 0.1860 0.446 Uiso 0.50 1 calc PR B 2
C13 C 0.1944(3) 0.4943(3) 0.16245(12) 0.0897(18) Uani 1 1 d . C .
H13A H 0.1763 0.5470 0.1558 0.108 Uiso 1 1 calc R . .
H13B H 0.1676 0.4649 0.1727 0.108 Uiso 1 1 calc R . .
C14 C 0.2500(4) 0.5062(4) 0.18590(18) 0.129(3) Uani 1 1 d . . .
H14A H 0.2635 0.4557 0.1967 0.194 Uiso 1 1 calc R C .
H14B H 0.2451 0.5455 0.2018 0.194 Uiso 1 1 calc R . .
H14C H 0.2794 0.5255 0.1752 0.194 Uiso 1 1 calc R . .
C1S C 0.3450(6) 0.0170(7) 0.2247(4) 0.241(7) Uani 1 1 d DU . .
H1S1 H 0.3069 0.0457 0.2172 0.289 Uiso 1 1 calc R . .
H1S2 H 0.3467 -0.0291 0.2107 0.289 Uiso 1 1 calc R . .
C2S C 0.3603(13) -0.0020(16) 0.2583(5) 0.456(19) Uani 1 1 d DU . .
H2S1 H 0.3308 -0.0385 0.2626 0.684 Uiso 1 1 calc R . .
H2S2 H 0.3612 0.0469 0.2708 0.684 Uiso 1 1 calc R . .
H2S3 H 0.3994 -0.0273 0.2644 0.684 Uiso 1 1 calc R . .
O1S O 0.3990(5) 0.0709(6) 0.2307(2) 0.226(4) Uani 1 1 d DU . .
O2S O 0.5000 0.0012(8) 0.2500 0.142(6) Uani 0.50 2 d SP . .
O3S O 0.4392(10) 0.8685(18) 0.1737(6) 0.60(2) Uani 1 1 d DU . .
C4S C 0.5292(11) 0.887(2) 0.1817(5) 0.63(3) Uani 1 1 d DU . .
H4S1 H 0.5577 0.9280 0.1922 0.942 Uiso 1 1 calc R . .
H4S2 H 0.5057 0.9072 0.1609 0.942 Uiso 1 1 calc R . .
H4S3 H 0.5505 0.8392 0.1784 0.942 Uiso 1 1 calc R . .
C3S C 0.4885(14) 0.867(3) 0.2028(6) 0.70(3) Uani 1 1 d DU . .
H3S1 H 0.4960 0.8147 0.2134 0.842 Uiso 1 1 calc R . .
H3S2 H 0.4864 0.9096 0.2185 0.842 Uiso 1 1 calc R . .
O4S O 0.5229(7) 0.6609(19) 0.2359(4) 0.55(2) Uani 1 1 d . . .
C3 C 0.0673(3) 0.2702(5) 0.1333(2) 0.54(3) Uani 1 1 d D B .
H3A H 0.0542 0.2787 0.1531 0.652 Uiso 1 1 calc R . .
H3B H 0.0894 0.2194 0.1355 0.652 Uiso 1 1 calc R . .

loop_
_atom_site_aniso_label
_atom_site_aniso_U_11
_atom_site_aniso_U_22
_atom_site_aniso_U_33
_atom_site_aniso_U_23
_atom_site_aniso_U_13
_atom_site_aniso_U_12
V1 0.0340(2) 0.0305(2) 0.0419(2) -0.00612(18) 0.00448(18) 0.00301(17)
V2 0.0324(2) 0.0291(2) 0.0417(2) -0.00204(17) 0.00787(18) -0.00020(16)
V3 0.0384(2) 0.0311(2) 0.0349(2) -0.00251(17) 0.00773(18) -0.00357(17)
V4 0.0422(3) 0.0421(3) 0.0390(3) 0.0036(2) 0.0072(2) -0.0082(2)
V5 0.0414(3) 0.0431(3) 0.0404(3) -0.0093(2) 0.0110(2) -0.0030(2)
V6 0.0341(2) 0.0401(3) 0.0519(3) -0.0113(2) 0.0078(2) 0.00306(19)
O1 0.0346(10) 0.0343(9) 0.0437(11) -0.0059(8) 0.0069(8) 0.0025(8)
O2 0.0405(11) 0.0341(10) 0.0561(13) 0.0029(9) 0.0137(9) -0.0003(8)
O3 0.0332(9) 0.0335(9) 0.0383(10) -0.0029(7) 0.0074(7) -0.0037(7)
O4 0.0486(13) 0.0499(13) 0.0604(14) 0.0150(11) 0.0046(11) -0.0054(10)
O5 0.0418(11) 0.0389(10) 0.0378(10) -0.0029(8) 0.0103(8) -0.0020(8)
O6 0.0363(11) 0.0601(15) 0.0750(17) -0.0144(13) 0.0142(11) 0.0018(10)
O7 0.0353(10) 0.0326(9) 0.0420(10) -0.0097(8) 0.0053(8) -0.0022(7)
O8 0.0353(9) 0.0340(9) 0.0345(9) -0.0029(7) 0.0069(7) 0.0005(7)
O9 0.0504(12) 0.0339(10) 0.0408(10) -0.0075(8) 0.0130(9) -0.0093(9)
O10 0.0446(11) 0.0440(11) 0.0344(10) -0.0038(8) 0.0083(8) -0.0091(9)
O11 0.0476(12) 0.0387(10) 0.0428(11) -0.0116(9) 0.0034(9) 0.0023(9)
O12 0.0434(11) 0.0464(12) 0.0442(11) -0.0165(9) 0.0119(9) -0.0004(9)
O13 0.0609(15) 0.0348(11) 0.0658(15) 0.0051(10) 0.0162(12) -0.0013(10)
O14 0.0771(18) 0.0497(14) 0.0521(14) 0.0095(11) 0.0131(13) 0.0185(13)
O15 0.0410(11) 0.0339(10) 0.0561(13) -0.0105(9) 0.0078(9) 0.0050(8)
O16 0.0426(12) 0.0400(11) 0.0673(15) -0.0127(10) 0.0145(11) 0.0060(9)
O17 0.0373(10) 0.0379(10) 0.0481(12) -0.0030(9) 0.0005(9) 0.0040(8)
O18 0.0365(11) 0.0468(12) 0.0510(13) -0.0049(10) 0.0019(9) 0.0056(9)
O19 0.0355(10) 0.0359(10) 0.0474(11) -0.0022(8) 0.0028(9) -0.0027(8)
O20 0.0364(10) 0.0401(10) 0.0407(10) -0.0023(8) 0.0050(8) -0.0037(8)
O21 0.0387(10) 0.0318(9) 0.0442(10) -0.0016(8) 0.0137(8) 0.0004(8)
O22 0.0424(11) 0.0336(9) 0.0401(10) -0.0018(8) 0.0109(8) 0.0036(8)
O23 0.0450(12) 0.0401(11) 0.0482(12) 0.0026(9) 0.0044(9) -0.0084(9)
O24 0.0411(11) 0.0447(12) 0.0523(12) -0.0107(10) 0.0147(10) -0.0070(9)
O25 0.0515(13) 0.0659(15) 0.0385(11) 0.0050(10) 0.0107(10) -0.0136(12)
O26 0.0556(14) 0.0521(13) 0.0488(13) -0.0092(10) 0.0221(11) -0.0114(11)
O27 0.0422(13) 0.100(2) 0.0779(19) -0.0338(17) 0.0221(13) -0.0099(14)
C1 0.073(3) 0.0373(17) 0.097(3) 0.0072(19) 0.017(2) 0.0048(17)
C2 0.077(3) 0.054(2) 0.087(3) 0.016(2) -0.001(2) -0.009(2)
C4 0.101(5) 0.105(5) 0.187(8) -0.050(5) -0.032(5) 0.000(4)
C7 0.0485(17) 0.0432(15) 0.0374(14) -0.0016(12) 0.0082(12) 0.0032(13)
C8 0.098(3) 0.061(2) 0.0447(19) -0.0176(17) 0.013(2) -0.021(2)
C9 0.053(4) 0.098(7) 0.040(4) -0.020(4) 0.002(3) 0.021(5)
C10 0.073(7) 0.186(17) 0.163(14) -0.135(14) -0.005(8) -0.009(9)
C15 0.072(2) 0.0428(17) 0.061(2) -0.0104(15) 0.0155(19) -0.0091(16)
C16 0.092(3) 0.065(2) 0.050(2) -0.0132(18) 0.006(2) -0.005(2)
C17 0.063(4) 0.079(5) 0.099(6) -0.051(5) 0.050(4) -0.028(4)
C18 0.134(11) 0.32(2) 0.056(6) -0.039(8) 0.014(5) -0.111(12)
C19 0.0424(15) 0.0375(14) 0.0490(16) -0.0105(12) 0.0035(13) 0.0077(12)
C20 0.0577(19) 0.0364(14) 0.0462(16) -0.0072(12) 0.0065(14) 0.0118(13)
C21 0.067(2) 0.0341(14) 0.0498(17) -0.0048(13) 0.0106(16) 0.0052(14)
C22 0.093(3) 0.0394(17) 0.062(2) -0.0125(16) 0.022(2) -0.0008(18)
C23 0.115(4) 0.0429(19) 0.069(3) -0.0157(18) 0.033(3) 0.009(2)
C24 0.085(3) 0.054(2) 0.083(3) -0.018(2) 0.031(2) 0.017(2)
C25 0.063(2) 0.051(2) 0.070(2) -0.0172(17) 0.0149(19) 0.0167(17)
C26 0.0388(14) 0.0315(13) 0.0495(16) -0.0071(11) 0.0004(12) 0.0085(11)
C27 0.0423(15) 0.0308(13) 0.0522(17) -0.0054(12) -0.0013(13) 0.0075(11)
C28 0.0529(19) 0.0426(16) 0.0520(18) 0.0001(14) -0.0027(15) 0.0001(14)
C29 0.066(2) 0.053(2) 0.054(2) 0.0027(16) -0.0005(17) -0.0003(17)
C30 0.064(2) 0.0497(19) 0.054(2) -0.0040(16) -0.0116(17) 0.0071(17)
C31 0.0426(17) 0.0513(19) 0.070(2) -0.0143(17) -0.0074(16) 0.0066(14)
C32 0.0388(15) 0.0440(16) 0.062(2) -0.0116(14) -0.0003(14) 0.0081(13)
C33 0.0327(13) 0.0395(14) 0.0405(14) -0.0107(11) 0.0085(11) -0.0006(10)
C34 0.0393(15) 0.0520(17) 0.0389(14) -0.0123(13) 0.0065(12) -0.0062(13)
C35 0.059(2) 0.079(3) 0.0399(16) 0.0004(17) 0.0019(15) -0.0206(19)
C36 0.076(3) 0.115(4) 0.046(2) 0.005(2) -0.011(2) -0.034(3)
C37 0.074(3) 0.114(4) 0.057(2) -0.014(3) -0.010(2) -0.045(3)
C38 0.075(3) 0.075(3) 0.071(3) -0.009(2) -0.004(2) -0.037(2)
C39 0.055(2) 0.055(2) 0.0532(19) -0.0095(16) 0.0015(16) -0.0162(16)
C40 0.0307(12) 0.0324(12) 0.0394(13) -0.0037(10) 0.0077(10) -0.0027(9)
C41 0.0327(12) 0.0358(13) 0.0426(14) -0.0060(11) 0.0097(11) -0.0017(10)
C42 0.0425(15) 0.0393(14) 0.0486(16) -0.0013(12) 0.0130(13) 0.0052(12)
C43 0.057(2) 0.0405(16) 0.062(2) -0.0047(14) 0.0237(16) 0.0075(14)
C44 0.068(2) 0.0531(19) 0.059(2) -0.0066(16) 0.0332(18) 0.0049(17)
C45 0.074(2) 0.0530(19) 0.0497(18) 0.0006(15) 0.0290(18) 0.0051(17)
C46 0.0521(18) 0.0376(14) 0.0487(17) -0.0014(12) 0.0192(14) -0.0009(13)
C47 0.060(2) 0.0474(17) 0.0383(15) -0.0075(13) 0.0153(14) -0.0197(15)
C48 0.095(3) 0.0452(17) 0.0452(17) -0.0121(14) 0.0307(19) -0.0255(19)
C49 0.137(5) 0.069(3) 0.075(3) -0.013(2) 0.066(3) -0.010(3)
C50 0.203(8) 0.087(4) 0.100(5) -0.013(4) 0.104(6) -0.005(5)
C51 0.269(11) 0.080(4) 0.064(3) -0.003(3) 0.089(6) -0.014(5)
C52 0.196(8) 0.088(4) 0.044(2) 0.004(2) 0.028(4) -0.033(4)
C53 0.113(4) 0.075(3) 0.0426(19) 0.0005(19) 0.017(2) -0.028(3)
C54 0.0454(16) 0.0406(14) 0.0378(14) 0.0004(11) 0.0134(12) -0.0091(12)
C55 0.0439(15) 0.0404(14) 0.0374(14) 0.0018(11) 0.0123(11) -0.0103(12)
C56 0.0422(16) 0.0547(18) 0.0522(18) -0.0117(15) 0.0185(14) -0.0099(14)
C57 0.0442(17) 0.062(2) 0.057(2) -0.0143(16) 0.0174(15) -0.0177(15)
C58 0.056(2) 0.0477(17) 0.0485(17) -0.0035(14) 0.0087(15) -0.0165(15)
C59 0.056(2) 0.0377(16) 0.067(2) -0.0047(15) 0.0065(17) -0.0016(14)
C60 0.0465(17) 0.0379(15) 0.0580(19) 0.0005(14) 0.0036(14) -0.0027(13)
C9A 0.043(3) 0.044(3) 0.055(4) -0.019(3) 0.004(3) 0.000(3)
C10A 0.113(9) 0.076(6) 0.046(4) -0.017(4) 0.010(5) 0.010(6)
C11 0.077(5) 0.044(3) 0.054(4) -0.010(3) 0.029(4) 0.002(3)
C12 0.140(11) 0.057(6) 0.052(5) -0.022(4) 0.002(6) -0.020(7)
C11A 0.094(6) 0.045(4) 0.046(4) -0.005(3) -0.014(4) -0.024(4)
C12A 0.34(3) 0.087(11) 0.099(12) -0.022(10) 0.120(17) 0.039(18)
C17A 0.055(7) 0.096(9) 0.033(5) -0.019(5) 0.012(4) -0.039(6)
C18A 0.080(9) 0.120(11) 0.046(7) -0.035(7) 0.013(6) 0.017(9)
C5 0.130(11) 0.122(9) 0.246(19) 0.114(10) 0.134(13) 0.075(9)
C6 0.059(6) 0.100(8) 0.146(11) 0.030(8) 0.027(7) 0.033(6)
C5A 0.087(10) 0.208(17) 0.33(3) 0.168(18) -0.006(15) 0.060(12)
C6A 0.110(13) 0.234(18) 0.52(4) 0.28(2) 0.03(2) 0.051(14)
C13 0.146(6) 0.067(3) 0.060(3) -0.020(2) 0.035(3) 0.002(3)
C14 0.146(7) 0.102(5) 0.102(5) -0.041(4) -0.034(5) 0.008(4)
C1S 0.270(14) 0.152(9) 0.38(2) 0.120(11) 0.234(14) 0.034(8)
C2S 0.59(4) 0.44(4) 0.41(2) 0.17(3) 0.26(3) -0.08(3)
O1S 0.270(11) 0.204(9) 0.223(9) 0.070(7) 0.096(8) -0.013(7)
O2S 0.117(11) 0.085(9) 0.185(16) 0.000 -0.025(11) 0.000
O3S 0.55(3) 0.84(4) 0.56(3) -0.44(3) 0.40(3) -0.37(3)
C4S 0.60(3) 1.08(6) 0.26(2) -0.30(3) 0.21(2) -0.66(4)
C3S 0.66(4) 0.97(5) 0.59(4) -0.23(5) 0.36(3) -0.61(4)
O4S 0.247(15) 1.13(6) 0.285(17) -0.32(3) 0.106(12) -0.04(2)
C3 0.124(9) 0.71(4) 0.87(5) -0.65(4) 0.263(19) -0.223(18)

loop_
_atom_type_symbol
_atom_type_description
_atom_type_scat_dispersion_real
_atom_type_scat_dispersion_imag
_atom_type_scat_source
C C 0.0033 0.0016 'International Tables Vol C Tables 4.2.6.8 and 6.1.1.4'
H H 0.0000 0.0000 'International Tables Vol C Tables 4.2.6.8 and 6.1.1.4'
O O 0.0106 0.0060 'International Tables Vol C Tables 4.2.6.8 and 6.1.1.4'
V V 0.3005 0.5294 'International Tables Vol C Tables 4.2.6.8 and 6.1.1.4'

loop_
_geom_angle_atom_site_label_1
_geom_angle_atom_site_label_2
_geom_angle_atom_site_label_3
_geom_angle
_geom_angle_site_symmetry_1
_geom_angle_site_symmetry_3
_geom_angle_publ_flag
O1 V1 O8 104.84(10) . . ?
O1 V1 O7 102.09(10) . . ?
O8 V1 O7 78.79(8) . . ?
O1 V1 O15 95.95(10) . . ?
O8 V1 O15 158.42(10) . . ?
O7 V1 O15 91.45(9) . . ?
O1 V1 O17 94.73(10) . . ?
O8 V1 O17 92.36(9) . . ?
O7 V1 O17 162.50(10) . . ?
O15 V1 O17 91.57(9) . . ?
O1 V1 O13 175.09(10) . . ?
O8 V1 O13 79.29(9) . . ?
O7 V1 O13 81.20(10) . . ?
O15 V1 O13 80.23(10) . . ?
O17 V1 O13 82.34(10) . . ?
O1 V1 V2 109.53(8) . . ?
O8 V1 V2 39.48(6) . . ?
O7 V1 V2 39.39(6) . . ?
O15 V1 V2 127.27(7) . . ?
O17 V1 V2 129.40(7) . . ?
O13 V1 V2 75.34(7) . . ?
O2 V2 O7 99.70(10) . . ?
O2 V2 O8 98.49(10) . . ?
O7 V2 O8 78.69(8) . . ?
O2 V2 O19 96.41(11) . . ?
O7 V2 O19 93.61(9) . . ?
O8 V2 O19 164.19(9) . . ?
O2 V2 O21 97.43(10) . . ?
O7 V2 O21 161.28(9) . . ?
O8 V2 O21 91.39(9) . . ?
O19 V2 O21 91.92(9) . . ?
O2 V2 O3 177.38(10) . . ?
O7 V2 O3 81.82(8) . . ?
O8 V2 O3 83.88(8) . . ?
O19 V2 O3 81.34(8) . . ?
O21 V2 O3 81.35(8) . . ?
O2 V2 V1 99.79(8) . . ?
O7 V2 V1 39.52(6) . . ?
O8 V2 V1 39.26(6) . . ?
O19 V2 V1 132.26(7) . . ?
O21 V2 V1 129.47(6) . . ?
O3 V2 V1 82.74(6) . . ?
O3 V3 O10 102.96(10) . . ?
O3 V3 O9 102.18(10) . . ?
O10 V3 O9 77.58(9) . . ?
O3 V3 O22 95.01(10) . . ?
O10 V3 O22 161.12(9) . . ?
O9 V3 O22 93.15(9) . . ?
O3 V3 O20 95.69(10) . . ?
O10 V3 O20 92.71(9) . . ?
O9 V3 O20 161.15(9) . . ?
O22 V3 O20 91.20(9) . . ?
O3 V3 O14 174.09(11) . . ?
O10 V3 O14 81.87(10) . . ?
O9 V3 O14 82.07(11) . . ?
O22 V3 O14 80.57(10) . . ?
O20 V3 O14 80.56(10) . . ?
O3 V3 V4 107.18(8) . . ?
O10 V3 V4 39.02(6) . . ?
O9 V3 V4 38.58(6) . . ?
O22 V3 V4 129.39(7) . . ?
O20 V3 V4 129.44(7) . . ?
O14 V3 V4 78.72(8) . . ?
O4 V4 O9 99.00(13) . . ?
O4 V4 O10 99.93(12) . . ?
O9 V4 O10 77.98(9) . . ?
O4 V4 O23 96.16(12) . . ?
O9 V4 O23 91.67(10) . . ?
O10 V4 O23 162.02(10) . . ?
O4 V4 O25 94.37(13) . . ?
O9 V4 O25 165.07(11) . . ?
O10 V4 O25 93.24(10) . . ?
O23 V4 O25 93.48(10) . . ?
O4 V4 O5 174.46(11) . . ?
O9 V4 O5 85.94(9) . . ?
O10 V4 O5 83.49(9) . . ?
O23 V4 O5 81.11(9) . . ?
O25 V4 O5 81.04(10) . . ?
O4 V4 V3 101.25(10) . . ?
O9 V4 V3 38.99(6) . . ?
O10 V4 V3 39.01(6) . . ?
O23 V4 V3 129.41(7) . . ?
O25 V4 V3 131.41(8) . . ?
O5 V4 V3 84.16(6) . . ?
O5 V5 O11 104.11(11) . . ?
O5 V5 O12 103.23(10) . . ?
O11 V5 O12 77.92(9) . . ?
O5 V5 O24 94.85(10) . . ?
O11 V5 O24 90.97(10) . . ?
O12 V5 O24 160.58(10) . . ?
O5 V5 O26 94.89(11) . . ?
O11 V5 O26 160.57(11) . . ?
O12 V5 O26 93.97(10) . . ?
O24 V5 O26 91.46(10) . . ?
O5 V5 O27 171.35(13) . . ?
O11 V5 O27 83.48(12) . . ?
O12 V5 O27 82.23(11) . . ?
O24 V5 O27 80.70(11) . . ?
O26 V5 O27 77.90(12) . . ?
O5 V5 V6 108.12(8) . . ?
O11 V5 V6 38.84(6) . . ?
O12 V5 V6 39.08(7) . . ?
O24 V5 V6 127.86(8) . . ?
O26 V5 V6 130.55(8) . . ?
O27 V5 V6 80.38(10) . . ?
O6 V6 O11 101.33(12) . . ?
O6 V6 O12 99.79(14) . . ?
O11 V6 O12 77.55(9) . . ?
O6 V6 O18 96.08(13) . . ?
O11 V6 O18 91.82(10) . . ?
O12 V6 O18 162.34(9) . . ?
O6 V6 O16 95.09(12) . . ?
O11 V6 O16 162.52(10) . . ?
O12 V6 O16 93.89(10) . . ?
O18 V6 O16 92.35(11) . . ?
O6 V6 O1 174.66(13) . . ?
O11 V6 O1 83.06(9) . . ?
O12 V6 O1 84.05(9) . . ?
O18 V6 O1 80.66(9) . . ?
O16 V6 O1 80.88(8) . . ?
O6 V6 V5 103.18(11) . . ?
O11 V6 V5 38.51(7) . . ?
O12 V6 V5 39.04(6) . . ?
O18 V6 V5 129.05(7) . . ?
O16 V6 V5 131.33(8) . . ?
O1 V6 V5 82.14(6) . . ?
V1 O1 V6 131.28(11) . . ?
V3 O3 V2 131.08(11) . . ?
V5 O5 V4 131.54(12) . . ?
C9A O7 C9 43.7(5) . . ?
C9A O7 V2 122.8(3) . . ?
C9 O7 V2 130.5(4) . . ?
C9A O7 V1 129.0(3) . . ?
C9 O7 V1 122.6(4) . . ?
V2 O7 V1 101.09(9) . . ?
C7 O8 V1 127.12(18) . . ?
C7 O8 V2 121.17(19) . . ?
V1 O8 V2 101.26(9) . . ?
C15 O9 V4 121.9(2) . . ?
C15 O9 V3 126.2(2) . . ?
V4 O9 V3 102.43(9) . . ?
C17A O10 C17 41.4(6) . . ?
C17A O10 V3 127.6(5) . . ?
C17 O10 V3 124.4(4) . . ?
C17A O10 V4 122.6(5) . . ?
C17 O10 V4 129.6(3) . . ?
V3 O10 V4 101.97(10) . . ?
C11A O11 C11 50.7(5) . . ?
C11A O11 V5 128.0(4) . . ?
C11 O11 V5 120.6(3) . . ?
C11A O11 V6 124.0(4) . . ?
C11 O11 V6 124.4(3) . . ?
V5 O11 V6 102.65(10) . . ?
C13 O12 V5 130.0(3) . . ?
C13 O12 V6 123.5(3) . . ?
V5 O12 V6 101.87(10) . . ?
C1 O13 V1 140.8(3) . . ?
C5 O14 C5A 65.1(12) . . ?
C5 O14 V3 138.0(7) . . ?
C5A O14 V3 133.8(8) . . ?
C19 O15 V1 128.6(2) . . ?
C19 O16 V6 141.3(2) . . ?
C26 O17 V1 128.8(2) . . ?
C26 O18 V6 141.1(2) . . ?
C33 O19 V2 142.7(2) . . ?
C33 O20 V3 128.15(19) . . ?
C40 O21 V2 140.0(2) . . ?
C40 O22 V3 129.29(19) . . ?
C54 O23 V4 140.8(2) . . ?
C54 O24 V5 129.7(2) . . ?
C47 O25 V4 141.0(2) . . ?
C47 O26 V5 129.5(2) . . ?
C3 O27 V5 128.4(4) . . ?
O13 C1 C2 112.2(4) . . ?
O13 C1 H1A 109.2 . . ?
C2 C1 H1A 109.2 . . ?
O13 C1 H1B 109.2 . . ?
C2 C1 H1B 109.2 . . ?
H1A C1 H1B 107.9 . . ?
C1 C2 H2A 109.5 . . ?
C1 C2 H2B 109.5 . . ?
H2A C2 H2B 109.5 . . ?
C1 C2 H2C 109.5 . . ?
H2A C2 H2C 109.5 . . ?
H2B C2 H2C 109.5 . . ?
C3 C4 H4A 109.5 . . ?
C3 C4 H4B 109.5 . . ?
H4A C4 H4B 109.5 . . ?
C3 C4 H4C 109.5 . . ?
H4A C4 H4C 109.5 . . ?
H4B C4 H4C 109.5 . . ?
O8 C7 C8 111.4(3) . . ?
O8 C7 H7A 109.3 . . ?
C8 C7 H7A 109.3 . . ?
O8 C7 H7B 109.3 . . ?
C8 C7 H7B 109.3 . . ?
H7A C7 H7B 108.0 . . ?
C7 C8 H8A 109.5 . . ?
C7 C8 H8B 109.5 . . ?
H8A C8 H8B 109.5 . . ?
C7 C8 H8C 109.5 . . ?
H8A C8 H8C 109.5 . . ?
H8B C8 H8C 109.5 . . ?
O7 C9 C10 107.8(11) . . ?
O7 C9 H9A 110.1 . . ?
C10 C9 H9A 110.1 . . ?
O7 C9 H9B 110.1 . . ?
C10 C9 H9B 110.1 . . ?
H9A C9 H9B 108.5 . . ?
C9 C10 H10A 109.5 . . ?
C9 C10 H10B 109.5 . . ?
H10A C10 H10B 109.5 . . ?
C9 C10 H10C 109.5 . . ?
H10A C10 H10C 109.5 . . ?
H10B C10 H10C 109.5 . . ?
O9 C15 C16 111.1(3) . . ?
O9 C15 H15A 109.4 . . ?
C16 C15 H15A 109.4 . . ?
O9 C15 H15B 109.4 . . ?
C16 C15 H15B 109.4 . . ?
H15A C15 H15B 108.0 . . ?
C15 C16 H16A 109.5 . . ?
C15 C16 H16B 109.5 . . ?
H16A C16 H16B 109.5 . . ?
C15 C16 H16C 109.5 . . ?
H16A C16 H16C 109.5 . . ?
H16B C16 H16C 109.5 . . ?
O10 C17 C18 106.6(11) . . ?
O10 C17 H17A 110.4 . . ?
C18 C17 H17A 110.4 . . ?
O10 C17 H17B 110.4 . . ?
C18 C17 H17B 110.4 . . ?
H17A C17 H17B 108.6 . . ?
C17 C18 H18A 109.5 . . ?
C17 C18 H18B 109.5 . . ?
H18A C18 H18B 109.5 . . ?
C17 C18 H18C 109.5 . . ?
H18A C18 H18C 109.5 . . ?
H18B C18 H18C 109.5 . . ?
O16 C19 O15 126.6(3) . . ?
O16 C19 C20 116.6(3) . . ?
O15 C19 C20 116.8(3) . . ?
C25 C20 C21 120.5(3) . . ?
C25 C20 C19 119.4(3) . . ?
C21 C20 C19 120.1(3) . . ?
C20 C21 C22 119.1(4) . . ?
C20 C21 H21 120.5 . . ?
C22 C21 H21 120.5 . . ?
C23 C22 C21 119.9(4) . . ?
C23 C22 H22 120.0 . . ?
C21 C22 H22 120.0 . . ?
C22 C23 C24 120.4(4) . . ?
C22 C23 H23 119.8 . . ?
C24 C23 H23 119.8 . . ?
C25 C24 C23 120.1(4) . . ?
C25 C24 H24 120.0 . . ?
C23 C24 H24 120.0 . . ?
C24 C25 C20 120.0(4) . . ?
C24 C25 H25 120.0 . . ?
C20 C25 H25 120.0 . . ?
O18 C26 O17 126.2(3) . . ?
O18 C26 C27 117.0(3) . . ?
O17 C26 C27 116.8(3) . . ?
C28 C27 C32 120.1(3) . . ?
C28 C27 C26 120.3(3) . . ?
C32 C27 C26 119.6(3) . . ?
C27 C28 C29 120.1(4) . . ?
C27 C28 H28 119.9 . . ?
C29 C28 H28 119.9 . . ?
C28 C29 C30 119.6(4) . . ?
C28 C29 H29 120.2 . . ?
C30 C29 H29 120.2 . . ?
C31 C30 C29 120.7(4) . . ?
C31 C30 H30 119.7 . . ?
C29 C30 H30 119.7 . . ?
C30 C31 C32 120.0(4) . . ?
C30 C31 H31 120.0 . . ?
C32 C31 H31 120.0 . . ?
C31 C32 C27 119.5(4) . . ?
C31 C32 H32 120.2 . . ?
C27 C32 H32 120.2 . . ?
O19 C33 O20 125.7(3) . . ?
O19 C33 C34 116.6(3) . . ?
O20 C33 C34 117.7(3) . . ?
C35 C34 C39 119.9(3) . . ?
C35 C34 C33 120.6(3) . . ?
C39 C34 C33 119.4(3) . . ?
C34 C35 C36 119.3(4) . . ?
C34 C35 H35 120.4 . . ?
C36 C35 H35 120.4 . . ?
C37 C36 C35 120.4(4) . . ?
C37 C36 H36 119.8 . . ?
C35 C36 H36 119.8 . . ?
C36 C37 C38 120.7(4) . . ?
C36 C37 H37 119.7 . . ?
C38 C37 H37 119.7 . . ?
C37 C38 C39 119.6(4) . . ?
C37 C38 H38 120.2 . . ?
C39 C38 H38 120.2 . . ?
C34 C39 C38 120.1(4) . . ?
C34 C39 H39 120.0 . . ?
C38 C39 H39 120.0 . . ?
O21 C40 O22 125.9(3) . . ?
O21 C40 C41 116.7(3) . . ?
O22 C40 C41 117.3(2) . . ?
C46 C41 C42 119.7(3) . . ?
C46 C41 C40 120.1(3) . . ?
C42 C41 C40 120.2(3) . . ?
C43 C42 C41 119.8(3) . . ?
C43 C42 H42 120.1 . . ?
C41 C42 H42 120.1 . . ?
C44 C43 C42 119.8(3) . . ?
C44 C43 H43 120.1 . . ?
C42 C43 H43 120.1 . . ?
C45 C44 C43 120.4(3) . . ?
C45 C44 H44 119.8 . . ?
C43 C44 H44 119.8 . . ?
C46 C45 C44 119.9(3) . . ?
C46 C45 H45 120.0 . . ?
C44 C45 H45 120.0 . . ?
C45 C46 C41 120.3(3) . . ?
C45 C46 H46 119.8 . . ?
C41 C46 H46 119.8 . . ?
O25 C47 O26 125.9(3) . . ?
O25 C47 C48 116.5(4) . . ?
O26 C47 C48 117.5(4) . . ?
C53 C48 C49 120.0(4) . . ?
C53 C48 C47 120.7(4) . . ?
C49 C48 C47 119.2(4) . . ?
C48 C49 C50 117.4(7) . . ?
C48 C49 H49 121.3 . . ?
C50 C49 H49 121.3 . . ?
C51 C50 C49 122.1(7) . . ?
C51 C50 H50 118.9 . . ?
C49 C50 H50 118.9 . . ?
C50 C51 C52 119.5(5) . . ?
C50 C51 H51 120.2 . . ?
C52 C51 H51 120.2 . . ?
C51 C52 C53 121.1(7) . . ?
C51 C52 H52 119.5 . . ?
C53 C52 H52 119.5 . . ?
C48 C53 C52 119.9(6) . . ?
C48 C53 H53 120.0 . . ?
C52 C53 H53 120.0 . . ?
O23 C54 O24 125.3(3) . . ?
O23 C54 C55 117.6(3) . . ?
O24 C54 C55 117.1(3) . . ?
C60 C55 C56 119.1(3) . . ?
C60 C55 C54 119.8(3) . . ?
C56 C55 C54 121.1(3) . . ?
C57 C56 C55 120.5(3) . . ?
C57 C56 H56 119.8 . . ?
C55 C56 H56 119.8 . . ?
C58 C57 C56 120.0(3) . . ?
C58 C57 H57 120.0 . . ?
C56 C57 H57 120.0 . . ?
C57 C58 C59 119.9(3) . . ?
C57 C58 H58 120.0 . . ?
C59 C58 H58 120.0 . . ?
C58 C59 C60 120.6(4) . . ?
C58 C59 H59 119.7 . . ?
C60 C59 H59 119.7 . . ?
C59 C60 C55 119.8(3) . . ?
C59 C60 H60 120.1 . . ?
C55 C60 H60 120.1 . . ?
O7 C9A C10A 113.8(8) . . ?
O7 C9A H9A1 108.8 . . ?
C10A C9A H9A1 108.8 . . ?
O7 C9A H9A2 108.8 . . ?
C10A C9A H9A2 108.8 . . ?
H9A1 C9A H9A2 107.7 . . ?
C9A C10A H10D 109.5 . . ?
C9A C10A H10E 109.5 . . ?
H10D C10A H10E 109.5 . . ?
C9A C10A H10F 109.5 . . ?
H10D C10A H10F 109.5 . . ?
H10E C10A H10F 109.5 . . ?
C12 C11 O11 110.8(9) . . ?
C12 C11 H11A 109.5 . . ?
O11 C11 H11A 109.5 . . ?
C12 C11 H11B 109.5 . . ?
O11 C11 H11B 109.5 . . ?
H11A C11 H11B 108.1 . . ?
C11 C12 H12A 109.5 . . ?
C11 C12 H12B 109.5 . . ?
H12A C12 H12B 109.5 . . ?
C11 C12 H12C 109.5 . . ?
H12A C12 H12C 109.5 . . ?
H12B C12 H12C 109.5 . . ?
O11 C11A C12A 104.9(11) . . ?
O11 C11A H11C 110.8 . . ?
C12A C11A H11C 110.8 . . ?
O11 C11A H11D 110.8 . . ?
C12A C11A H11D 110.8 . . ?
H11C C11A H11D 108.8 . . ?
C11A C12A H12D 109.5 . . ?
C11A C12A H12E 109.5 . . ?
H12D C12A H12E 109.5 . . ?
C11A C12A H12F 109.5 . . ?
H12D C12A H12F 109.5 . . ?
H12E C12A H12F 109.5 . . ?
O10 C17A C18A 115.5(12) . . ?
O10 C17A H17C 108.4 . . ?
C18A C17A H17C 108.4 . . ?
O10 C17A H17D 108.4 . . ?
C18A C17A H17D 108.4 . . ?
H17C C17A H17D 107.5 . . ?
C17A C18A H18D 109.5 . . ?
C17A C18A H18E 109.5 . . ?
H18D C18A H18E 109.5 . . ?
C17A C18A H18F 109.5 . . ?
H18D C18A H18F 109.5 . . ?
H18E C18A H18F 109.5 . . ?
O14 C5 C6 140.4(15) . . ?
O14 C5 H5A 101.9 . . ?
C6 C5 H5A 101.9 . . ?
O14 C5 H5B 101.9 . . ?
C6 C5 H5B 101.9 . . ?
H5A C5 H5B 104.7 . . ?
C5 C6 H6A 109.5 . . ?
C5 C6 H6B 109.5 . . ?
H6A C6 H6B 109.5 . . ?
C5 C6 H6C 109.5 . . ?
H6A C6 H6C 109.5 . . ?
H6B C6 H6C 109.5 . . ?
O14 C5A C6A 105.1(14) . . ?
O14 C5A H5A1 110.7 . . ?
C6A C5A H5A1 110.7 . . ?
O14 C5A H5A2 110.7 . . ?
C6A C5A H5A2 110.7 . . ?
H5A1 C5A H5A2 108.8 . . ?
C5A C6A H6A1 109.5 . . ?
C5A C6A H6A2 109.5 . . ?
H6A1 C6A H6A2 109.5 . . ?
C5A C6A H6A3 109.5 . . ?
H6A1 C6A H6A3 109.5 . . ?
H6A2 C6A H6A3 109.5 . . ?
C14 C13 O12 114.6(6) . . ?
C14 C13 H13A 108.6 . . ?
O12 C13 H13A 108.6 . . ?
C14 C13 H13B 108.6 . . ?
O12 C13 H13B 108.6 . . ?
H13A C13 H13B 107.6 . . ?
C13 C14 H14A 109.5 . . ?
C13 C14 H14B 109.5 . . ?
H14A C14 H14B 109.5 . . ?
C13 C14 H14C 109.5 . . ?
H14A C14 H14C 109.5 . . ?
H14B C14 H14C 109.5 . . ?
C2S C1S O1S 89.2(13) . . ?
C2S C1S H1S1 113.8 . . ?
O1S C1S H1S1 113.8 . . ?
C2S C1S H1S2 113.8 . . ?
O1S C1S H1S2 113.8 . . ?
H1S1 C1S H1S2 111.0 . . ?
C1S C2S H2S1 109.5 . . ?
C1S C2S H2S2 109.5 . . ?
H2S1 C2S H2S2 109.5 . . ?
C1S C2S H2S3 109.5 . . ?
H2S1 C2S H2S3 109.5 . . ?
H2S2 C2S H2S3 109.5 . . ?
C3S C4S H4S1 109.5 . . ?
C3S C4S H4S2 109.5 . . ?
H4S1 C4S H4S2 109.5 . . ?
C3S C4S H4S3 109.5 . . ?
H4S1 C4S H4S3 109.5 . . ?
H4S2 C4S H4S3 109.5 . . ?
O3S C3S C4S 87.8(15) . . ?
O3S C3S H3S1 114.0 . . ?
C4S C3S H3S1 114.0 . . ?
O3S C3S H3S2 114.0 . . ?
C4S C3S H3S2 114.0 . . ?
H3S1 C3S H3S2 111.2 . . ?
O27 C3 C4 107.8(5) . . ?
O27 C3 H3A 110.1 . . ?
C4 C3 H3A 110.1 . . ?
O27 C3 H3B 110.1 . . ?
C4 C3 H3B 110.1 . . ?
H3A C3 H3B 108.5 . . ?

loop_
_geom_bond_atom_site_label_1
_geom_bond_atom_site_label_2
_geom_bond_distance
_geom_bond_site_symmetry_2
_geom_bond_publ_flag
V1 O1 1.609(2) . ?
V1 O8 1.962(2) . ?
V1 O7 1.971(2) . ?
V1 O15 2.004(2) . ?
V1 O17 2.014(2) . ?
V1 O13 2.260(3) . ?
V1 V2 3.0403(9) . ?
V2 O2 1.611(2) . ?
V2 O7 1.966(2) . ?
V2 O8 1.971(2) . ?
V2 O19 2.006(2) . ?
V2 O21 2.012(2) . ?
V2 O3 2.220(2) . ?
V3 O3 1.608(2) . ?
V3 O10 1.968(2) . ?
V3 O9 1.971(2) . ?
V3 O22 2.004(2) . ?
V3 O20 2.018(2) . ?
V3 O14 2.248(3) . ?
V3 V4 3.0585(9) . ?
V4 O4 1.618(3) . ?
V4 O9 1.953(2) . ?
V4 O10 1.968(2) . ?
V4 O23 2.018(2) . ?
V4 O25 2.023(3) . ?
V4 O5 2.218(2) . ?
V5 O5 1.612(2) . ?
V5 O11 1.955(2) . ?
V5 O12 1.971(2) . ?
V5 O24 2.009(2) . ?
V5 O26 2.014(3) . ?
V5 O27 2.248(3) . ?
V5 V6 3.0627(10) . ?
V6 O6 1.598(3) . ?
V6 O11 1.968(2) . ?
V6 O12 1.973(3) . ?
V6 O18 2.021(3) . ?
V6 O16 2.023(2) . ?
V6 O1 2.239(2) . ?
O7 C9A 1.418(6) . ?
O7 C9 1.439(8) . ?
O8 C7 1.440(4) . ?
O9 C15 1.444(4) . ?
O10 C17A 1.415(9) . ?
O10 C17 1.424(7) . ?
O11 C11A 1.427(7) . ?
O11 C11 1.485(8) . ?
O12 C13 1.406(5) . ?
O13 C1 1.396(4) . ?
O14 C5 1.337(10) . ?
O14 C5A 1.375(13) . ?
O15 C19 1.261(4) . ?
O16 C19 1.257(4) . ?
O17 C26 1.268(4) . ?
O18 C26 1.249(4) . ?
O19 C33 1.250(4) . ?
O20 C33 1.264(4) . ?
O21 C40 1.254(3) . ?
O22 C40 1.264(4) . ?
O23 C54 1.260(4) . ?
O24 C54 1.260(4) . ?
O25 C47 1.254(5) . ?
O26 C47 1.257(5) . ?
O27 C3 1.4795(11) . ?
C1 C2 1.495(7) . ?
C1 H1A 0.9700 . ?
C1 H1B 0.9700 . ?
C2 H2A 0.9600 . ?
C2 H2B 0.9600 . ?
C2 H2C 0.9600 . ?
C4 C3 1.5394(12) . ?
C4 H4A 0.9600 . ?
C4 H4B 0.9600 . ?
C4 H4C 0.9600 . ?
C7 C8 1.483(5) . ?
C7 H7A 0.9700 . ?
C7 H7B 0.9700 . ?
C8 H8A 0.9600 . ?
C8 H8B 0.9600 . ?
C8 H8C 0.9600 . ?
C9 C10 1.514(19) . ?
C9 H9A 0.9700 . ?
C9 H9B 0.9700 . ?
C10 H10A 0.9600 . ?
C10 H10B 0.9600 . ?
C10 H10C 0.9600 . ?
C15 C16 1.478(6) . ?
C15 H15A 0.9700 . ?
C15 H15B 0.9700 . ?
C16 H16A 0.9600 . ?
C16 H16B 0.9600 . ?
C16 H16C 0.9600 . ?
C17 C18 1.53(2) . ?
C17 H17A 0.9700 . ?
C17 H17B 0.9700 . ?
C18 H18A 0.9600 . ?
C18 H18B 0.9600 . ?
C18 H18C 0.9600 . ?
C19 C20 1.498(4) . ?
C20 C25 1.384(5) . ?
C20 C21 1.385(5) . ?
C21 C22 1.403(5) . ?
C21 H21 0.9300 . ?
C22 C23 1.374(7) . ?
C22 H22 0.9300 . ?
C23 C24 1.384(7) . ?
C23 H23 0.9300 . ?
C24 C25 1.377(5) . ?
C24 H24 0.9300 . ?
C25 H25 0.9300 . ?
C26 C27 1.502(4) . ?
C27 C28 1.381(6) . ?
C27 C32 1.398(5) . ?
C28 C29 1.386(5) . ?
C28 H28 0.9300 . ?
C29 C30 1.389(6) . ?
C29 H29 0.9300 . ?
C30 C31 1.374(7) . ?
C30 H30 0.9300 . ?
C31 C32 1.389(5) . ?
C31 H31 0.9300 . ?
C32 H32 0.9300 . ?
C33 C34 1.491(4) . ?
C34 C35 1.380(5) . ?
C34 C39 1.384(5) . ?
C35 C36 1.406(5) . ?
C35 H35 0.9300 . ?
C36 C37 1.349(7) . ?
C36 H36 0.9300 . ?
C37 C38 1.385(7) . ?
C37 H37 0.9300 . ?
C38 C39 1.386(5) . ?
C38 H38 0.9300 . ?
C39 H39 0.9300 . ?
C40 C41 1.489(4) . ?
C41 C46 1.387(4) . ?
C41 C42 1.398(4) . ?
C42 C43 1.388(5) . ?
C42 H42 0.9300 . ?
C43 C44 1.385(5) . ?
C43 H43 0.9300 . ?
C44 C45 1.385(5) . ?
C44 H44 0.9300 . ?
C45 C46 1.382(5) . ?
C45 H45 0.9300 . ?
C46 H46 0.9300 . ?
C47 C48 1.491(5) . ?
C48 C53 1.373(7) . ?
C48 C49 1.375(7) . ?
C49 C50 1.439(8) . ?
C49 H49 0.9300 . ?
C50 C51 1.325(12) . ?
C50 H50 0.9300 . ?
C51 C52 1.352(12) . ?
C51 H51 0.9300 . ?
C52 C53 1.394(7) . ?
C52 H52 0.9300 . ?
C53 H53 0.9300 . ?
C54 C55 1.484(4) . ?
C55 C60 1.385(5) . ?
C55 C56 1.394(5) . ?
C56 C57 1.379(5) . ?
C56 H56 0.9300 . ?
C57 C58 1.374(6) . ?
C57 H57 0.9300 . ?
C58 C59 1.380(5) . ?
C58 H58 0.9300 . ?
C59 C60 1.381(5) . ?
C59 H59 0.9300 . ?
C60 H60 0.9300 . ?
C9A C10A 1.428(13) . ?
C9A H9A1 0.9700 . ?
C9A H9A2 0.9700 . ?
C10A H10D 0.9600 . ?
C10A H10E 0.9600 . ?
C10A H10F 0.9600 . ?
C11 C12 1.425(11) . ?
C11 H11A 0.9700 . ?
C11 H11B 0.9700 . ?
C12 H12A 0.9600 . ?
C12 H12B 0.9600 . ?
C12 H12C 0.9600 . ?
C11A C12A 1.457(13) . ?
C11A H11C 0.9700 . ?
C11A H11D 0.9700 . ?
C12A H12D 0.9600 . ?
C12A H12E 0.9600 . ?
C12A H12F 0.9600 . ?
C17A C18A 1.439(15) . ?
C17A H17C 0.9700 . ?
C17A H17D 0.9700 . ?
C18A H18D 0.9600 . ?
C18A H18E 0.9600 . ?
C18A H18F 0.9600 . ?
C5 C6 1.442(13) . ?
C5 H5A 0.9700 . ?
C5 H5B 0.9700 . ?
C6 H6A 0.9600 . ?
C6 H6B 0.9600 . ?
C6 H6C 0.9600 . ?
C5A C6A 1.472(15) . ?
C5A H5A1 0.9700 . ?
C5A H5A2 0.9700 . ?
C6A H6A1 0.9600 . ?
C6A H6A2 0.9600 . ?
C6A H6A3 0.9600 . ?
C13 C14 1.406(9) . ?
C13 H13A 0.9700 . ?
C13 H13B 0.9700 . ?
C14 H14A 0.9600 . ?
C14 H14B 0.9600 . ?
C14 H14C 0.9600 . ?
C1S C2S 1.402(14) . ?
C1S O1S 1.490(12) . ?
C1S H1S1 0.9700 . ?
C1S H1S2 0.9700 . ?
C2S H2S1 0.9600 . ?
C2S H2S2 0.9600 . ?
C2S H2S3 0.9600 . ?
O3S C3S 1.433(17) . ?
C4S C3S 1.490(15) . ?
C4S H4S1 0.9600 . ?
C4S H4S2 0.9600 . ?
C4S H4S3 0.9600 . ?
C3S H3S1 0.9700 . ?
C3S H3S2 0.9700 . ?
O4S O4S 1.79(3) 2_655 ?
C3 H3A 0.9700 . ?
C3 H3B 0.9700 . ?

loop_
_geom_torsion_atom_site_label_1
_geom_torsion_atom_site_label_2
_geom_torsion_atom_site_label_3
_geom_torsion_atom_site_label_4
_geom_torsion
_geom_torsion_site_symmetry_1
_geom_torsion_site_symmetry_2
_geom_torsion_site_symmetry_3
_geom_torsion_site_symmetry_4
_geom_torsion_publ_flag
O1 V1 V2 O2 -178.72(12) . . . . ?
O8 V1 V2 O2 91.46(13) . . . . ?
O7 V1 V2 O2 -93.41(13) . . . . ?
O15 V1 V2 O2 -64.63(13) . . . . ?
O17 V1 V2 O2 67.41(12) . . . . ?
O13 V1 V2 O2 0.57(11) . . . . ?
O1 V1 V2 O7 -85.31(13) . . . . ?
O8 V1 V2 O7 -175.13(14) . . . . ?
O15 V1 V2 O7 28.78(13) . . . . ?
O17 V1 V2 O7 160.82(13) . . . . ?
O13 V1 V2 O7 93.98(12) . . . . ?
O1 V1 V2 O8 89.82(12) . . . . ?
O7 V1 V2 O8 175.13(14) . . . . ?
O15 V1 V2 O8 -156.09(14) . . . . ?
O17 V1 V2 O8 -24.05(13) . . . . ?
O13 V1 V2 O8 -90.89(12) . . . . ?
O1 V1 V2 O19 -70.67(12) . . . . ?
O8 V1 V2 O19 -160.49(13) . . . . ?
O7 V1 V2 O19 14.64(13) . . . . ?
O15 V1 V2 O19 43.42(13) . . . . ?
O17 V1 V2 O19 175.46(12) . . . . ?
O13 V1 V2 O19 108.62(11) . . . . ?
O1 V1 V2 O21 73.09(12) . . . . ?
O8 V1 V2 O21 -16.73(12) . . . . ?
O7 V1 V2 O21 158.40(13) . . . . ?
O15 V1 V2 O21 -172.82(12) . . . . ?
O17 V1 V2 O21 -40.78(12) . . . . ?
O13 V1 V2 O21 -107.62(11) . . . . ?
O1 V1 V2 O3 0.62(9) . . . . ?
O8 V1 V2 O3 -89.20(11) . . . . ?
O7 V1 V2 O3 85.93(11) . . . . ?
O15 V1 V2 O3 114.72(11) . . . . ?
O17 V1 V2 O3 -113.25(10) . . . . ?
O13 V1 V2 O3 179.91(9) . . . . ?
O3 V3 V4 O4 178.54(13) . . . . ?
O10 V3 V4 O4 -91.94(15) . . . . ?
O9 V3 V4 O4 90.45(15) . . . . ?
O22 V3 V4 O4 66.70(13) . . . . ?
O20 V3 V4 O4 -68.59(14) . . . . ?
O14 V3 V4 O4 -0.96(13) . . . . ?
O3 V3 V4 O9 88.10(13) . . . . ?
O10 V3 V4 O9 177.61(15) . . . . ?
O22 V3 V4 O9 -23.75(13) . . . . ?
O20 V3 V4 O9 -159.04(14) . . . . ?
O14 V3 V4 O9 -91.41(13) . . . . ?
O3 V3 V4 O10 -89.51(13) . . . . ?
O9 V3 V4 O10 -177.61(15) . . . . ?
O22 V3 V4 O10 158.64(14) . . . . ?
O20 V3 V4 O10 23.35(14) . . . . ?
O14 V3 V4 O10 90.98(13) . . . . ?
O3 V3 V4 O23 70.79(12) . . . . ?
O10 V3 V4 O23 160.30(15) . . . . ?
O9 V3 V4 O23 -17.31(14) . . . . ?
O22 V3 V4 O23 -41.06(13) . . . . ?
O20 V3 V4 O23 -176.35(12) . . . . ?
O14 V3 V4 O23 -108.72(12) . . . . ?
O3 V3 V4 O25 -75.25(13) . . . . ?
O10 V3 V4 O25 14.26(15) . . . . ?
O9 V3 V4 O25 -163.35(15) . . . . ?
O22 V3 V4 O25 172.90(13) . . . . ?
O20 V3 V4 O25 37.61(14) . . . . ?
O14 V3 V4 O25 105.24(13) . . . . ?
O3 V3 V4 O5 -2.65(9) . . . . ?
O10 V3 V4 O5 86.86(12) . . . . ?
O9 V3 V4 O5 -90.75(12) . . . . ?
O22 V3 V4 O5 -114.49(10) . . . . ?
O20 V3 V4 O5 110.21(10) . . . . ?
O14 V3 V4 O5 177.84(9) . . . . ?
O5 V5 V6 O6 -178.14(13) . . . . ?
O11 V5 V6 O6 91.71(16) . . . . ?
O12 V5 V6 O6 -89.34(15) . . . . ?
O24 V5 V6 O6 70.33(14) . . . . ?
O26 V5 V6 O6 -64.69(14) . . . . ?
O27 V5 V6 O6 0.17(13) . . . . ?
O5 V5 V6 O11 90.14(14) . . . . ?
O12 V5 V6 O11 178.95(16) . . . . ?
O24 V5 V6 O11 -21.38(14) . . . . ?
O26 V5 V6 O11 -156.41(15) . . . . ?
O27 V5 V6 O11 -91.54(14) . . . . ?
O5 V5 V6 O12 -88.81(14) . . . . ?
O11 V5 V6 O12 -178.95(16) . . . . ?
O24 V5 V6 O12 159.67(14) . . . . ?
O26 V5 V6 O12 24.64(14) . . . . ?
O27 V5 V6 O12 89.51(13) . . . . ?
O5 V5 V6 O18 72.58(12) . . . . ?
O11 V5 V6 O18 -17.56(14) . . . . ?
O12 V5 V6 O18 161.39(14) . . . . ?
O24 V5 V6 O18 -38.94(13) . . . . ?
O26 V5 V6 O18 -173.97(13) . . . . ?
O27 V5 V6 O18 -109.10(12) . . . . ?
O5 V5 V6 O16 -69.03(13) . . . . ?
O11 V5 V6 O16 -159.18(15) . . . . ?
O12 V5 V6 O16 19.78(14) . . . . ?
O24 V5 V6 O16 179.45(13) . . . . ?
O26 V5 V6 O16 44.42(14) . . . . ?
O27 V5 V6 O16 109.28(12) . . . . ?
O5 V5 V6 O1 1.43(10) . . . . ?
O11 V5 V6 O1 -88.72(13) . . . . ?
O12 V5 V6 O1 90.24(12) . . . . ?
O24 V5 V6 O1 -110.10(10) . . . . ?
O26 V5 V6 O1 114.88(11) . . . . ?
O27 V5 V6 O1 179.74(9) . . . . ?
O8 V1 O1 V6 -140.53(13) . . . . ?
O7 V1 O1 V6 138.04(14) . . . . ?
O15 V1 O1 V6 45.27(16) . . . . ?
O17 V1 O1 V6 -46.81(15) . . . . ?
O13 V1 O1 V6 6.4(13) . . . . ?
V2 V1 O1 V6 178.34(11) . . . . ?
O6 V6 O1 V1 -4.4(14) . . . . ?
O11 V6 O1 V1 141.24(16) . . . . ?
O12 V6 O1 V1 -140.63(16) . . . . ?
O18 V6 O1 V1 48.23(15) . . . . ?
O16 V6 O1 V1 -45.70(16) . . . . ?
V5 V6 O1 V1 -179.92(15) . . . . ?
O10 V3 O3 V2 140.60(13) . . . . ?
O9 V3 O3 V2 -139.54(13) . . . . ?
O22 V3 O3 V2 -45.21(15) . . . . ?
O20 V3 O3 V2 46.50(15) . . . . ?
O14 V3 O3 V2 -3.9(11) . . . . ?
V4 V3 O3 V2 -179.15(11) . . . . ?
O2 V2 O3 V3 -14(2) . . . . ?
O7 V2 O3 V3 -139.62(15) . . . . ?
O8 V2 O3 V3 140.97(15) . . . . ?
O19 V2 O3 V3 -44.67(15) . . . . ?
O21 V2 O3 V3 48.62(15) . . . . ?
V1 V2 O3 V3 -179.50(14) . . . . ?
O11 V5 O5 V4 -137.76(14) . . . . ?
O12 V5 O5 V4 141.60(14) . . . . ?
O24 V5 O5 V4 -45.53(16) . . . . ?
O26 V5 O5 V4 46.36(16) . . . . ?
O27 V5 O5 V4 13.1(8) . . . . ?
V6 V5 O5 V4 -178.04(11) . . . . ?
O4 V4 O5 V5 -13.0(13) . . . . ?
O9 V4 O5 V5 140.13(16) . . . . ?
O10 V4 O5 V5 -141.53(16) . . . . ?
O23 V4 O5 V5 47.79(16) . . . . ?
O25 V4 O5 V5 -47.20(16) . . . . ?
V3 V4 O5 V5 179.23(15) . . . . ?
O2 V2 O7 C9A -59.0(5) . . . . ?
O8 V2 O7 C9A -155.8(5) . . . . ?
O19 V2 O7 C9A 38.1(5) . . . . ?
O21 V2 O7 C9A 145.0(5) . . . . ?
O3 V2 O7 C9A 118.8(5) . . . . ?
V1 V2 O7 C9A -152.7(5) . . . . ?
O2 V2 O7 C9 -113.6(7) . . . . ?
O8 V2 O7 C9 149.6(7) . . . . ?
O19 V2 O7 C9 -16.4(7) . . . . ?
O21 V2 O7 C9 90.5(7) . . . . ?
O3 V2 O7 C9 64.3(7) . . . . ?
V1 V2 O7 C9 152.8(7) . . . . ?
O2 V2 O7 V1 93.67(11) . . . . ?
O8 V2 O7 V1 -3.14(9) . . . . ?
O19 V2 O7 V1 -169.20(10) . . . . ?
O21 V2 O7 V1 -62.3(3) . . . . ?
O3 V2 O7 V1 -88.49(9) . . . . ?
O1 V1 O7 C9A -103.6(5) . . . . ?
O8 V1 O7 C9A 153.4(5) . . . . ?
O15 V1 O7 C9A -7.2(5) . . . . ?
O17 V1 O7 C9A 92.7(6) . . . . ?
O13 V1 O7 C9A 72.7(5) . . . . ?
V2 V1 O7 C9A 150.2(5) . . . . ?
O1 V1 O7 C9 -49.5(6) . . . . ?
O8 V1 O7 C9 -152.4(6) . . . . ?
O15 V1 O7 C9 46.9(6) . . . . ?
O17 V1 O7 C9 146.8(6) . . . . ?
O13 V1 O7 C9 126.8(6) . . . . ?
V2 V1 O7 C9 -155.6(6) . . . . ?
O1 V1 O7 V2 106.13(11) . . . . ?
O8 V1 O7 V2 3.15(9) . . . . ?
O15 V1 O7 V2 -157.46(10) . . . . ?
O17 V1 O7 V2 -57.6(3) . . . . ?
O13 V1 O7 V2 -77.58(10) . . . . ?
O1 V1 O8 C7 112.8(2) . . . . ?
O7 V1 O8 C7 -147.5(2) . . . . ?
O15 V1 O8 C7 -83.0(3) . . . . ?
O17 V1 O8 C7 17.3(2) . . . . ?
O13 V1 O8 C7 -64.5(2) . . . . ?
V2 V1 O8 C7 -144.3(3) . . . . ?
O1 V1 O8 V2 -102.84(11) . . . . ?
O7 V1 O8 V2 -3.15(9) . . . . ?
O15 V1 O8 V2 61.3(3) . . . . ?
O17 V1 O8 V2 161.63(10) . . . . ?
O13 V1 O8 V2 79.89(10) . . . . ?
O2 V2 O8 C7 52.0(2) . . . . ?
O7 V2 O8 C7 150.2(2) . . . . ?
O19 V2 O8 C7 -147.8(3) . . . . ?
O21 V2 O8 C7 -45.8(2) . . . . ?
O3 V2 O8 C7 -126.9(2) . . . . ?
V1 V2 O8 C7 147.1(2) . . . . ?
O2 V2 O8 V1 -95.12(11) . . . . ?
O7 V2 O8 V1 3.16(9) . . . . ?
O19 V2 O8 V1 65.1(3) . . . . ?
O21 V2 O8 V1 167.15(9) . . . . ?
O3 V2 O8 V1 86.01(9) . . . . ?
O4 V4 O9 C15 51.3(3) . . . . ?
O10 V4 O9 C15 149.7(3) . . . . ?
O23 V4 O9 C15 -45.2(3) . . . . ?
O25 V4 O9 C15 -155.4(4) . . . . ?
O5 V4 O9 C15 -126.1(3) . . . . ?
V3 V4 O9 C15 148.1(3) . . . . ?
O4 V4 O9 V3 -96.79(13) . . . . ?
O10 V4 O9 V3 1.54(10) . . . . ?
O23 V4 O9 V3 166.70(11) . . . . ?
O25 V4 O9 V3 56.5(4) . . . . ?
O5 V4 O9 V3 85.74(10) . . . . ?
O3 V3 O9 C15 111.4(3) . . . . ?
O10 V3 O9 C15 -147.8(3) . . . . ?
O22 V3 O9 C15 15.6(3) . . . . ?
O20 V3 O9 C15 -87.5(4) . . . . ?
O14 V3 O9 C15 -64.5(3) . . . . ?
V4 V3 O9 C15 -146.3(3) . . . . ?
O3 V3 O9 V4 -102.34(11) . . . . ?
O10 V3 O9 V4 -1.54(10) . . . . ?
O22 V3 O9 V4 161.84(10) . . . . ?
O20 V3 O9 V4 58.8(3) . . . . ?
O14 V3 O9 V4 81.83(11) . . . . ?
O3 V3 O10 C17A -109.5(8) . . . . ?
O9 V3 O10 C17A 150.7(8) . . . . ?
O22 V3 O10 C17A 88.7(9) . . . . ?
O20 V3 O10 C17A -13.0(8) . . . . ?
O14 V3 O10 C17A 67.1(8) . . . . ?
V4 V3 O10 C17A 149.2(8) . . . . ?
O3 V3 O10 C17 -57.8(6) . . . . ?
O9 V3 O10 C17 -157.7(6) . . . . ?
O22 V3 O10 C17 140.3(6) . . . . ?
O20 V3 O10 C17 38.6(6) . . . . ?
O14 V3 O10 C17 118.7(6) . . . . ?
V4 V3 O10 C17 -159.2(6) . . . . ?
O3 V3 O10 V4 101.38(11) . . . . ?
O9 V3 O10 V4 1.53(10) . . . . ?
O22 V3 O10 V4 -60.4(3) . . . . ?
O20 V3 O10 V4 -162.16(10) . . . . ?
O14 V3 O10 V4 -82.09(12) . . . . ?
O4 V4 O10 C17A -55.5(8) . . . . ?
O9 V4 O10 C17A -152.7(8) . . . . ?
O23 V4 O10 C17A 151.3(8) . . . . ?
O25 V4 O10 C17A 39.5(8) . . . . ?
O5 V4 O10 C17A 120.1(8) . . . . ?
V3 V4 O10 C17A -151.2(8) . . . . ?
O4 V4 O10 C17 -106.7(7) . . . . ?
O9 V4 O10 C17 156.1(7) . . . . ?
O23 V4 O10 C17 100.1(7) . . . . ?
O25 V4 O10 C17 -11.7(7) . . . . ?
O5 V4 O10 C17 68.9(7) . . . . ?
V3 V4 O10 C17 157.6(7) . . . . ?
O4 V4 O10 V3 95.65(14) . . . . ?
O9 V4 O10 V3 -1.54(10) . . . . ?
O23 V4 O10 V3 -57.5(4) . . . . ?
O25 V4 O10 V3 -169.34(11) . . . . ?
O5 V4 O10 V3 -88.75(10) . . . . ?
O5 V5 O11 C11A 104.1(6) . . . . ?
O12 V5 O11 C11A -155.1(6) . . . . ?
O24 V5 O11 C11A 8.8(6) . . . . ?
O26 V5 O11 C11A -88.3(6) . . . . ?
O27 V5 O11 C11A -71.7(6) . . . . ?
V6 V5 O11 C11A -154.4(6) . . . . ?
O5 V5 O11 C11 42.3(4) . . . . ?
O12 V5 O11 C11 143.1(4) . . . . ?
O24 V5 O11 C11 -53.0(4) . . . . ?
O26 V5 O11 C11 -150.1(4) . . . . ?
O27 V5 O11 C11 -133.5(4) . . . . ?
V6 V5 O11 C11 143.8(4) . . . . ?
O5 V5 O11 V6 -101.49(12) . . . . ?
O12 V5 O11 V6 -0.68(10) . . . . ?
O24 V5 O11 V6 163.27(11) . . . . ?
O26 V5 O11 V6 66.1(3) . . . . ?
O27 V5 O11 V6 82.74(12) . . . . ?
O6 V6 O11 C11A 58.8(5) . . . . ?
O12 V6 O11 C11A 156.4(5) . . . . ?
O18 V6 O11 C11A -37.8(5) . . . . ?
O16 V6 O11 C11A -141.6(6) . . . . ?
O1 V6 O11 C11A -118.2(5) . . . . ?
V5 V6 O11 C11A 155.8(6) . . . . ?
O6 V6 O11 C11 121.1(4) . . . . ?
O12 V6 O11 C11 -141.2(4) . . . . ?
O18 V6 O11 C11 24.5(4) . . . . ?
O16 V6 O11 C11 -79.2(6) . . . . ?
O1 V6 O11 C11 -55.8(4) . . . . ?
V5 V6 O11 C11 -141.9(5) . . . . ?
O6 V6 O11 V5 -96.99(15) . . . . ?
O12 V6 O11 V5 0.68(10) . . . . ?
O18 V6 O11 V5 166.44(11) . . . . ?
O16 V6 O11 V5 62.7(4) . . . . ?
O1 V6 O11 V5 86.08(11) . . . . ?
O5 V5 O12 C13 -101.6(4) . . . . ?
O11 V5 O12 C13 156.5(4) . . . . ?
O24 V5 O12 C13 100.2(5) . . . . ?
O26 V5 O12 C13 -5.6(4) . . . . ?
O27 V5 O12 C13 71.6(4) . . . . ?
V6 V5 O12 C13 155.8(5) . . . . ?
O5 V5 O12 V6 102.54(12) . . . . ?
O11 V5 O12 V6 0.67(10) . . . . ?
O24 V5 O12 V6 -55.6(3) . . . . ?
O26 V5 O12 V6 -161.48(11) . . . . ?
O27 V5 O12 V6 -84.28(12) . . . . ?
O6 V6 O12 C13 -59.0(4) . . . . ?
O11 V6 O12 C13 -158.6(4) . . . . ?
O18 V6 O12 C13 147.3(4) . . . . ?
O16 V6 O12 C13 36.8(4) . . . . ?
O1 V6 O12 C13 117.2(4) . . . . ?
V5 V6 O12 C13 -157.9(4) . . . . ?
O6 V6 O12 V5 98.90(13) . . . . ?
O11 V6 O12 V5 -0.67(10) . . . . ?
O18 V6 O12 V5 -54.8(4) . . . . ?
O16 V6 O12 V5 -165.25(10) . . . . ?
O1 V6 O12 V5 -84.85(10) . . . . ?
O1 V1 O13 C1 3.0(14) . . . . ?
O8 V1 O13 C1 150.6(4) . . . . ?
O7 V1 O13 C1 -129.2(4) . . . . ?
O15 V1 O13 C1 -36.2(4) . . . . ?
O17 V1 O13 C1 56.7(4) . . . . ?
V2 V1 O13 C1 -169.1(4) . . . . ?
O3 V3 O14 C5 -37.4(18) . . . . ?
O10 V3 O14 C5 177.5(14) . . . . ?
O9 V3 O14 C5 99.0(14) . . . . ?
O22 V3 O14 C5 4.5(14) . . . . ?
O20 V3 O14 C5 -88.3(14) . . . . ?
V4 V3 O14 C5 138.0(14) . . . . ?
O3 V3 O14 C5A 64(2) . . . . ?
O10 V3 O14 C5A -81.2(17) . . . . ?
O9 V3 O14 C5A -159.7(17) . . . . ?
O22 V3 O14 C5A 105.7(17) . . . . ?
O20 V3 O14 C5A 12.9(17) . . . . ?
V4 V3 O14 C5A -120.7(17) . . . . ?
O1 V1 O15 C19 -14.3(3) . . . . ?
O8 V1 O15 C19 -178.9(3) . . . . ?
O7 V1 O15 C19 -116.6(3) . . . . ?
O17 V1 O15 C19 80.6(3) . . . . ?
O13 V1 O15 C19 162.6(3) . . . . ?
V2 V1 O15 C19 -134.4(2) . . . . ?
O6 V6 O16 C19 -158.6(4) . . . . ?
O11 V6 O16 C19 41.4(6) . . . . ?
O12 V6 O16 C19 101.2(4) . . . . ?
O18 V6 O16 C19 -62.3(4) . . . . ?
O1 V6 O16 C19 17.8(4) . . . . ?
V5 V6 O16 C19 88.8(4) . . . . ?
O1 V1 O17 C26 11.8(3) . . . . ?
O8 V1 O17 C26 117.0(2) . . . . ?
O7 V1 O17 C26 175.9(3) . . . . ?
O15 V1 O17 C26 -84.3(3) . . . . ?
O13 V1 O17 C26 -164.2(3) . . . . ?
V2 V1 O17 C26 132.0(2) . . . . ?
O6 V6 O18 C26 158.8(3) . . . . ?
O11 V6 O18 C26 -99.6(3) . . . . ?
O12 V6 O18 C26 -47.2(5) . . . . ?
O16 V6 O18 C26 63.5(3) . . . . ?
O1 V6 O18 C26 -16.9(3) . . . . ?
V5 V6 O18 C26 -88.7(3) . . . . ?
O2 V2 O19 C33 -162.8(3) . . . . ?
O7 V2 O19 C33 97.0(3) . . . . ?
O8 V2 O19 C33 36.8(6) . . . . ?
O21 V2 O19 C33 -65.1(3) . . . . ?
O3 V2 O19 C33 15.8(3) . . . . ?
V1 V2 O19 C33 87.7(3) . . . . ?
O3 V3 O20 C33 -19.4(3) . . . . ?
O10 V3 O20 C33 -122.7(3) . . . . ?
O9 V3 O20 C33 179(17) . . . . ?
O22 V3 O20 C33 75.8(3) . . . . ?
O14 V3 O20 C33 156.0(3) . . . . ?
V4 V3 O20 C33 -137.1(2) . . . . ?
O2 V2 O21 C40 158.0(3) . . . . ?
O7 V2 O21 C40 -45.9(5) . . . . ?
O8 V2 O21 C40 -103.2(3) . . . . ?
O19 V2 O21 C40 61.3(3) . . . . ?
O3 V2 O21 C40 -19.6(3) . . . . ?
V1 V2 O21 C40 -92.7(3) . . . . ?
O3 V3 O22 C40 8.6(2) . . . . ?
O10 V3 O22 C40 170.8(3) . . . . ?
O9 V3 O22 C40 111.1(2) . . . . ?
O20 V3 O22 C40 -87.2(2) . . . . ?
O14 V3 O22 C40 -167.5(3) . . . . ?
V4 V3 O22 C40 125.7(2) . . . . ?
O4 V4 O23 C54 157.0(3) . . . . ?
O9 V4 O23 C54 -103.8(3) . . . . ?
O10 V4 O23 C54 -49.5(5) . . . . ?
O25 V4 O23 C54 62.2(3) . . . . ?
O5 V4 O23 C54 -18.1(3) . . . . ?
V3 V4 O23 C54 -93.0(3) . . . . ?
O5 V5 O24 C54 10.1(3) . . . . ?
O11 V5 O24 C54 114.4(3) . . . . ?
O12 V5 O24 C54 168.8(3) . . . . ?
O26 V5 O24 C54 -84.9(3) . . . . ?
O27 V5 O24 C54 -162.4(3) . . . . ?
V6 V5 O24 C54 127.6(3) . . . . ?
O4 V4 O25 C47 -155.8(4) . . . . ?
O9 V4 O25 C47 50.6(6) . . . . ?
O10 V4 O25 C47 103.9(4) . . . . ?
O23 V4 O25 C47 -59.4(4) . . . . ?
O5 V4 O25 C47 21.0(4) . . . . ?
V3 V4 O25 C47 95.0(4) . . . . ?
O5 V5 O26 C47 -16.4(3) . . . . ?
O11 V5 O26 C47 175.7(3) . . . . ?
O12 V5 O26 C47 -120.1(3) . . . . ?
O24 V5 O26 C47 78.6(3) . . . . ?
O27 V5 O26 C47 158.8(3) . . . . ?
V6 V5 O26 C47 -135.3(3) . . . . ?
O5 V5 O27 C3 -33.3(10) . . . . ?
O11 V5 O27 C3 118.3(5) . . . . ?
O12 V5 O27 C3 -163.1(5) . . . . ?
O24 V5 O27 C3 26.2(5) . . . . ?
O26 V5 O27 C3 -67.3(5) . . . . ?
V6 V5 O27 C3 157.4(5) . . . . ?
V1 O13 C1 C2 -109.2(5) . . . . ?
V1 O8 C7 C8 -105.1(3) . . . . ?
V2 O8 C7 C8 116.8(3) . . . . ?
C9A O7 C9 C10 -9.6(8) . . . . ?
V2 O7 C9 C10 88.3(9) . . . . ?
V1 O7 C9 C10 -123.9(7) . . . . ?
V4 O9 C15 C16 117.2(3) . . . . ?
V3 O9 C15 C16 -102.5(4) . . . . ?
C17A O10 C17 C18 -7.5(8) . . . . ?
V3 O10 C17 C18 -117.4(7) . . . . ?
V4 O10 C17 C18 89.4(7) . . . . ?
V6 O16 C19 O15 1.4(6) . . . . ?
V6 O16 C19 C20 -177.2(3) . . . . ?
V1 O15 C19 O16 -7.6(5) . . . . ?
V1 O15 C19 C20 171.0(2) . . . . ?
O16 C19 C20 C25 -17.9(5) . . . . ?
O15 C19 C20 C25 163.4(3) . . . . ?
O16 C19 C20 C21 159.5(3) . . . . ?
O15 C19 C20 C21 -19.2(5) . . . . ?
C25 C20 C21 C22 1.9(6) . . . . ?
C19 C20 C21 C22 -175.5(3) . . . . ?
C20 C21 C22 C23 -2.4(6) . . . . ?
C21 C22 C23 C24 0.5(7) . . . . ?
C22 C23 C24 C25 1.9(8) . . . . ?
C23 C24 C25 C20 -2.4(7) . . . . ?
C21 C20 C25 C24 0.5(6) . . . . ?
C19 C20 C25 C24 177.9(4) . . . . ?
V6 O18 C26 O17 -5.9(5) . . . . ?
V6 O18 C26 C27 174.0(2) . . . . ?
V1 O17 C26 O18 13.0(4) . . . . ?
V1 O17 C26 C27 -166.97(18) . . . . ?
O18 C26 C27 C28 178.6(3) . . . . ?
O17 C26 C27 C28 -1.5(4) . . . . ?
O18 C26 C27 C32 -1.7(4) . . . . ?
O17 C26 C27 C32 178.3(3) . . . . ?
C32 C27 C28 C29 1.3(5) . . . . ?
C26 C27 C28 C29 -179.0(3) . . . . ?
C27 C28 C29 C30 -0.3(6) . . . . ?
C28 C29 C30 C31 -0.7(6) . . . . ?
C29 C30 C31 C32 0.8(6) . . . . ?
C30 C31 C32 C27 0.2(5) . . . . ?
C28 C27 C32 C31 -1.2(5) . . . . ?
C26 C27 C32 C31 179.0(3) . . . . ?
V2 O19 C33 O20 0.6(6) . . . . ?
V2 O19 C33 C34 179.9(2) . . . . ?
V3 O20 C33 O19 -2.0(4) . . . . ?
V3 O20 C33 C34 178.6(2) . . . . ?
O19 C33 C34 C35 177.6(3) . . . . ?
O20 C33 C34 C35 -3.0(5) . . . . ?
O19 C33 C34 C39 -4.7(5) . . . . ?
O20 C33 C34 C39 174.7(3) . . . . ?
C39 C34 C35 C36 2.2(7) . . . . ?
C33 C34 C35 C36 179.9(4) . . . . ?
C34 C35 C36 C37 -0.4(9) . . . . ?
C35 C36 C37 C38 -1.5(10) . . . . ?
C36 C37 C38 C39 1.5(9) . . . . ?
C35 C34 C39 C38 -2.2(6) . . . . ?
C33 C34 C39 C38 -179.8(4) . . . . ?
C37 C38 C39 C34 0.3(8) . . . . ?
V2 O21 C40 O22 -4.2(5) . . . . ?
V2 O21 C40 C41 174.4(2) . . . . ?
V3 O22 C40 O21 15.3(4) . . . . ?
V3 O22 C40 C41 -163.31(19) . . . . ?
O21 C40 C41 C46 -7.3(4) . . . . ?
O22 C40 C41 C46 171.4(3) . . . . ?
O21 C40 C41 C42 174.2(3) . . . . ?
O22 C40 C41 C42 -7.1(4) . . . . ?
C46 C41 C42 C43 0.3(5) . . . . ?
C40 C41 C42 C43 178.9(3) . . . . ?
C41 C42 C43 C44 -1.6(5) . . . . ?
C42 C43 C44 C45 1.8(6) . . . . ?
C43 C44 C45 C46 -0.7(6) . . . . ?
C44 C45 C46 C41 -0.6(6) . . . . ?
C42 C41 C46 C45 0.8(5) . . . . ?
C40 C41 C46 C45 -177.7(3) . . . . ?
V4 O25 C47 O26 -4.0(6) . . . . ?
V4 O25 C47 C48 175.7(3) . . . . ?
V5 O26 C47 O25 -3.2(5) . . . . ?
V5 O26 C47 C48 177.1(2) . . . . ?
O25 C47 C48 C53 6.2(5) . . . . ?
O26 C47 C48 C53 -174.0(3) . . . . ?
O25 C47 C48 C49 -170.7(4) . . . . ?
O26 C47 C48 C49 9.0(5) . . . . ?
C53 C48 C49 C50 0.1(7) . . . . ?
C47 C48 C49 C50 177.1(4) . . . . ?
C48 C49 C50 C51 0.5(9) . . . . ?
C49 C50 C51 C52 -0.5(11) . . . . ?
C50 C51 C52 C53 -0.2(10) . . . . ?
C49 C48 C53 C52 -0.8(7) . . . . ?
C47 C48 C53 C52 -177.7(4) . . . . ?
C51 C52 C53 C48 0.8(9) . . . . ?
V4 O23 C54 O24 -4.6(6) . . . . ?
V4 O23 C54 C55 174.8(2) . . . . ?
V5 O24 C54 O23 13.5(5) . . . . ?
V5 O24 C54 C55 -165.9(2) . . . . ?
O23 C54 C55 C60 -8.4(4) . . . . ?
O24 C54 C55 C60 171.0(3) . . . . ?
O23 C54 C55 C56 172.0(3) . . . . ?
O24 C54 C55 C56 -8.5(4) . . . . ?
C60 C55 C56 C57 1.1(5) . . . . ?
C54 C55 C56 C57 -179.3(3) . . . . ?
C55 C56 C57 C58 -0.6(6) . . . . ?
C56 C57 C58 C59 -0.4(6) . . . . ?
C57 C58 C59 C60 0.9(6) . . . . ?
C58 C59 C60 C55 -0.3(6) . . . . ?
C56 C55 C60 C59 -0.7(5) . . . . ?
C54 C55 C60 C59 179.7(3) . . . . ?
C9 O7 C9A C10A -14.0(7) . . . . ?
V2 O7 C9A C10A -130.4(6) . . . . ?
V1 O7 C9A C10A 85.0(8) . . . . ?
C11A O11 C11 C12 5.8(9) . . . . ?
V5 O11 C11 C12 121.8(9) . . . . ?
V6 O11 C11 C12 -102.6(9) . . . . ?
C11 O11 C11A C12A -0.3(11) . . . . ?
V5 O11 C11A C12A -101.7(11) . . . . ?
V6 O11 C11A C12A 108.9(11) . . . . ?
C17 O10 C17A C18A -14.6(9) . . . . ?
V3 O10 C17A C18A 87.2(13) . . . . ?
V4 O10 C17A C18A -129.4(9) . . . . ?
C5A O14 C5 C6 129(2) . . . . ?
V3 O14 C5 C6 -102.6(18) . . . . ?
C5 O14 C5A C6A -47.7(17) . . . . ?
V3 O14 C5A C6A 178.6(13) . . . . ?
V5 O12 C13 C14 81.7(7) . . . . ?
V6 O12 C13 C14 -127.0(5) . . . . ?
V5 O27 C3 C4 -121.3(6) . . . . ?
